data_7707913
loop_
_publ_author_name
'Weller, Ruth'
'Ruppach, Lutz'
'Shlyaykher, Alena'
'Tambornino, Frank'
'Werncke, C. Gunnar'

_publ_section_title
;
 Homoleptic quasilinear metal(i/ii) silylamides of Cr-Co with phenyl and
 allyl functions - impact of the oxidation state on secondary ligand
 interactions.
;
_journal_issue 31
_journal_name_full 'Dalton transactions (Cambridge, England : 2003)'
_journal_page_first 10947
_journal_page_last 10963
_journal_paper_doi 10.1039/d1dt01543e
_journal_volume 50
_journal_year 2021
_chemical_formula_moiety 'C40 H55 Mn1 N2 Si2, C12 H24 K O6'
_chemical_formula_sum 'C52 H79 K Mn N2 O6 Si2'
_chemical_formula_weight 978.39
_space_group_crystal_system monoclinic
_space_group_IT_number 7
_space_group_name_Hall 'P -2yac'
_space_group_name_H-M_alt 'P 1 n 1'
_atom_sites_solution_hydrogens geom
_audit_creation_date 2021-06-15
_audit_creation_method
;
Olex2 1.3
(compiled 2020.11.12 svn.r5f609507 for OlexSys, GUI svn.r6272)
;
_audit_update_record
;
2021-06-15 deposited with the CCDC.	2021-07-07 downloaded from the CCDC.
;
_cell_angle_alpha 90
_cell_angle_beta 101.315(2)
_cell_angle_gamma 90
_cell_formula_units_Z 2
_cell_length_a 13.0249(6)
_cell_length_b 14.7896(6)
_cell_length_c 14.3462(6)
_cell_measurement_reflns_used 19146
_cell_measurement_temperature 100
_cell_measurement_theta_max 75.88
_cell_measurement_theta_min 4.18
_cell_volume 2709.8(2)
_computing_cell_refinement
;
X-Area Recipe 1.36.0.0 (STOE, 2020)
;
_computing_data_collection
;
X-Area Pilatus3_SV 1.31.170.0 (STOE, 2020)
;
_computing_data_reduction
;
X-Area Integrate 1.78.3.0 (STOE, 2020)
X-Area LANA 1.83.8.0 (STOE, 2020)
;
_computing_molecular_graphics 'Olex2 1.3 (Dolomanov et al., 2009)'
_computing_publication_material
;
STOE & Cie GmbH, X-Area, software package for collecting single-crystal or
multi-domain crystal data on STOE area-detector diffractometers, for image 
processing, for the correction and scaling of reflection intensities and 
for outlier rejection, version 1.90, Darmstadt 2020
;
_computing_structure_refinement 'XL  (Sheldrick, 2008)'
_computing_structure_solution 'SHELXT 2014/5 (Sheldrick, 2014)'
_diffrn_ambient_temperature 100
_diffrn_detector Pilatus300K
_diffrn_detector_area_resol_mean 5.81
_diffrn_detector_type 'DECTRIS PILATUS 300K'
_diffrn_measured_fraction_theta_full 0.999
_diffrn_measured_fraction_theta_max 0.991
_diffrn_measurement_details
;
 2939 frames, detector distance = 60 mm
;
_diffrn_measurement_device 'Eulerian 4-circle diffractometer'
_diffrn_measurement_device_type 'STOE STADIVARI'
_diffrn_measurement_method 'rotation method, \w scans'
_diffrn_radiation_collimation '0.5 mm diameter'
_diffrn_radiation_monochromator 'Graded multilayer mirror'
_diffrn_radiation_polarisn_norm 270
_diffrn_radiation_probe x-ray
_diffrn_radiation_type 'Cu K\a'
_diffrn_radiation_wavelength 1.54186
_diffrn_reflns_av_R_equivalents 0.0421
_diffrn_reflns_av_unetI/netI 0.0412
_diffrn_reflns_Laue_measured_fraction_full 0.999
_diffrn_reflns_Laue_measured_fraction_max 0.991
_diffrn_reflns_limit_h_max 16
_diffrn_reflns_limit_h_min -14
_diffrn_reflns_limit_k_max 16
_diffrn_reflns_limit_k_min -18
_diffrn_reflns_limit_l_max 14
_diffrn_reflns_limit_l_min -18
_diffrn_reflns_number 33826
_diffrn_reflns_point_group_measured_fraction_full 0.999
_diffrn_reflns_point_group_measured_fraction_max 0.991
_diffrn_reflns_theta_full 67.686
_diffrn_reflns_theta_max 75.967
_diffrn_reflns_theta_min 2.988
_diffrn_source 'GeniX 3D HF Cu'
_diffrn_source_current 0.600
_diffrn_source_power 0.030
_diffrn_source_voltage 50
_exptl_absorpt_coefficient_mu 3.457
_exptl_absorpt_correction_T_max 0.9178
_exptl_absorpt_correction_T_min 0.2838
_exptl_absorpt_correction_type multi-scan
_exptl_absorpt_process_details
;
STOE X-Red32, absorption correction by Gaussian integration, analogous to
P. Coppens, "The Evaluation of Absorption and Extinction in Single-Crystal
Structure Analysis", published in: F. R. Ahmed (Editor), "Crystallographic
Computing", Munksgaard, Copenhagen (1970), 255 - 270. Afterwards scaling of
reflection intensities was performed within STOE LANA. J. Koziskova, F. Hahn,
J. Richter, J. Kozisek, Acta Chimica Slovaca, vol. 9, no. 2, 2016, pp. 136-140.
;
_exptl_crystal_colour 'clear light violet'
_exptl_crystal_colour_lustre clear
_exptl_crystal_colour_modifier light
_exptl_crystal_colour_primary violet
_exptl_crystal_density_diffrn 1.199
_exptl_crystal_density_method 'not measured'
_exptl_crystal_description block
_exptl_crystal_F_000 1050
_exptl_crystal_size_max 0.212
_exptl_crystal_size_mid 0.134
_exptl_crystal_size_min 0.115
_refine_diff_density_max 0.237
_refine_diff_density_min -0.229
_refine_diff_density_rms 0.035
_refine_ls_abs_structure_details
;
 Refined as an inversion twin.
;
_refine_ls_abs_structure_Flack 0.529(12)
_refine_ls_extinction_coef 0.00062(18)
_refine_ls_extinction_expression Fc^*^=kFc[1+0.001xFc^2^\l^3^/sin(2\q)]^-1/4^
_refine_ls_extinction_method 'SHELXL-2016/6 (Sheldrick 2016)'
_refine_ls_goodness_of_fit_ref 0.945
_refine_ls_hydrogen_treatment constr
_refine_ls_matrix_type full
_refine_ls_number_parameters 1058
_refine_ls_number_reflns 8993
_refine_ls_number_restraints 3659
_refine_ls_restrained_S_all 0.855
_refine_ls_R_factor_all 0.0812
_refine_ls_R_factor_gt 0.0484
_refine_ls_shift/su_max 0.000
_refine_ls_shift/su_mean 0.000
_refine_ls_structure_factor_coef Fsqd
_refine_ls_weighting_details 'w=1/[\s^2^(Fo^2^)+(0.0798P)^2^] where P=(Fo^2^+2Fc^2^)/3'
_refine_ls_weighting_scheme calc
_refine_ls_wR_factor_gt 0.1211
_refine_ls_wR_factor_ref 0.1371
_reflns_d_resolution_high 0.794
_reflns_d_resolution_low 14.822
_reflns_Friedel_coverage 0.997
_reflns_Friedel_fraction_full 0.999
_reflns_Friedel_fraction_max 0.991
_reflns_limit_h_max 16
_reflns_limit_h_min -14
_reflns_limit_k_max 16
_reflns_limit_k_min -18
_reflns_limit_l_max 14
_reflns_limit_l_min -18
_reflns_number_gt 5672
_reflns_number_total 11326
_reflns_threshold_expression I>2u(I)
_cod_data_source_file d1dt01543e2.cif
_cod_data_source_block k18c6_mnl1l
_cod_depositor_comments 'Adding full bibliography for 7707896--7707917.cif.'
_cod_database_code 7707913
_shelx_shelxl_version_number 2016/6
_shelx_space_group_comment
;
The symmetry employed for this shelxl refinement is uniquely defined
by the following loop, which should always be used as a source of
symmetry information in preference to the above space-group names.
They are only intended as comments.
;
_shelx_estimated_absorpt_t_max 0.692
_shelx_estimated_absorpt_t_min 0.528
_olex2_refinement_description
;
1. Twinned data refinement
 Scales: 0.471(12)
 0.529(12)
2. Fixed Uiso
 At 1.2 times of:
  All C(H) groups, All C(H,H) groups
 At 1.5 times of:
  All C(H,H,H) groups
3. Restrained distances
 Mn1-N2 \\sim Mn1-N4
 with sigma of 0.02
 Si2-N2 \\sim Si4-N4
 with sigma of 0.02
 Si2-C2 \\sim Si4-C5
 with sigma of 0.02
 Si2-C4 \\sim Si4-C8
 with sigma of 0.02
 Si2-C01W \\sim Si4-C3BA
 with sigma of 0.02
 C007-C00C \\sim C0-C1AA
 with sigma of 0.02
 C007-C00H \\sim C0-C2AA
 with sigma of 0.02
 Mn2-N2 \\sim Mn2-N4
 with sigma of 0.02
 Mn2-C2 \\sim Mn2-C5
 with sigma of 0.02
 C00A-N2 \\sim C00B-N4
 with sigma of 0.02
 C00A-C00H \\sim C00B-C2AA
 with sigma of 0.02
 C00A-C00I \\sim C00B-C00J
 with sigma of 0.02
 C00C-C00R \\sim C1AA-C4AA
 with sigma of 0.02
 C00H-C00L \\sim C2AA-C3AA
 with sigma of 0.02
 C00I-C00R \\sim C00J-C4AA
 with sigma of 0.02
 C00I-C011 \\sim C00J-C4DA
 with sigma of 0.02
 C00L-C01A \\sim C3AA-C6AA
 with sigma of 0.02
 C00L-C01H \\sim C3AA-C7AA
 with sigma of 0.02
 C00V-C011 \\sim C5AA-C4DA
 with sigma of 0.02
 C011-C01V \\sim C4DA-C8AA
 with sigma of 0.02
 C019-C4 \\sim C5DA-C8
 with sigma of 0.02
 C019-C01T \\sim C5DA-C2BA
 with sigma of 0.02
 C4-C01P \\sim C8-C1BA
 with sigma of 0.02
 C01O-C01P \\sim C0BA-C1BA
 with sigma of 0.02
 C01O-C01Y \\sim C0BA-C01Z
 with sigma of 0.02
 C01T-C01Y \\sim C2BA-C01Z
 with sigma of 0.02
 Mn1-Si2 \\sim Mn1-Si4
 with sigma of 0.04
 Mn1-C00A \\sim Mn1-C00B
 with sigma of 0.04
 Si2-Mn2 \\sim Si4-Mn2
 with sigma of 0.04
 Si2-C00A \\sim Si4-C00B
 with sigma of 0.04
 Si2-C019 \\sim Si4-C5DA
 with sigma of 0.04
 Si2-C01P \\sim Si4-C1BA
 with sigma of 0.04
 C007-C00A \\sim C0-C00B
 with sigma of 0.04
 C007-C00L \\sim C0-C3AA
 with sigma of 0.04
 C007-C00R \\sim C0-C4AA
 with sigma of 0.04
 Mn2-C00A \\sim Mn2-C00B
 with sigma of 0.04
 C00A-C00L \\sim C00B-C3AA
 with sigma of 0.04
 C00A-C00R \\sim C00B-C4AA
 with sigma of 0.04
 C00A-C011 \\sim C00B-C4DA
 with sigma of 0.04
 N2-C00H \\sim N4-C2AA
 with sigma of 0.04
 N2-C00I \\sim N4-C00J
 with sigma of 0.04
 N2-C2 \\sim N4-C5
 with sigma of 0.04
 N2-C4 \\sim N4-C8
 with sigma of 0.04
 N2-C01W \\sim N4-C3BA
 with sigma of 0.04
 C00C-C00H \\sim C1AA-C2AA
 with sigma of 0.04
 C00C-C00I \\sim C1AA-C00J
 with sigma of 0.04
 C00H-C00I \\sim C2AA-C00J
 with sigma of 0.04
 C00H-C01A \\sim C2AA-C6AA
 with sigma of 0.04
 C00H-C01H \\sim C2AA-C7AA
 with sigma of 0.04
 C00I-C00V \\sim C00J-C5AA
 with sigma of 0.04
 C00I-C01V \\sim C00J-C8AA
 with sigma of 0.04
 C00R-C011 \\sim C4AA-C4DA
 with sigma of 0.04
 C2-C4 \\sim C5-C8
 with sigma of 0.04
 C2-C01W \\sim C5-C3BA
 with sigma of 0.04
 C00V-C01V \\sim C5AA-C8AA
 with sigma of 0.04
 C019-C01P \\sim C5DA-C1BA
 with sigma of 0.04
 C019-C01Y \\sim C5DA-C01Z
 with sigma of 0.04
 C01A-C01H \\sim C6AA-C7AA
 with sigma of 0.04
 C4-C01O \\sim C8-C0BA
 with sigma of 0.04
 C4-C01T \\sim C8-C2BA
 with sigma of 0.04
 C4-C01W \\sim C8-C3BA
 with sigma of 0.04
 C01O-C01T \\sim C0BA-C2BA
 with sigma of 0.04
 C01P-C01Y \\sim C1BA-C01Z
 with sigma of 0.04
 Mn1-N1 \\sim Mn1-N3
 with sigma of 0.02
 Mn1-C1 \\sim Mn1-C6
 with sigma of 0.02
 Si1-N1 \\sim Si3-N3
 with sigma of 0.02
 Si1-C3 \\sim Si3-C7
 with sigma of 0.02
 Si1-C1 \\sim Si3-C6
 with sigma of 0.02
 Si1-C014 \\sim Si3-C0AA
 with sigma of 0.02
 N1-Mn2 \\sim N3-Mn2
 with sigma of 0.02
 N1-C009 \\sim N3-C7DA
 with sigma of 0.02
 C006-C009 \\sim C6DA-C7DA
 with sigma of 0.02
 C006-C00D \\sim C6DA-C00E
 with sigma of 0.02
 C006-C00M \\sim C6DA-C6BA
 with sigma of 0.02
 C009-C00K \\sim C7DA-C5BA
 with sigma of 0.02
 C00D-C00U \\sim C00E-C9BA
 with sigma of 0.02
 C00D-C01U \\sim C00E-C7CA
 with sigma of 0.02
 C00G-C00K \\sim C4BA-C5BA
 with sigma of 0.02
 C00G-C00O \\sim C4BA-C7BA
 with sigma of 0.02
 C00K-C01I \\sim C5BA-C2CA
 with sigma of 0.02
 C00M-C00O \\sim C6BA-C7BA
 with sigma of 0.02
 C00T-C01D \\sim C8BA-C1CA
 with sigma of 0.02
 C3-C01M \\sim C7-C4CA
 with sigma of 0.02
 C3-C01R \\sim C7-C6CA
 with sigma of 0.02
 C01I-C01K \\sim C2CA-C3CA
 with sigma of 0.02
 C01I-C020 \\sim C2CA-C0CA
 with sigma of 0.02
 Mn1-Si1 \\sim Mn1-Si3
 with sigma of 0.04
 Mn1-C009 \\sim Mn1-C7DA
 with sigma of 0.04
 Si1-Mn2 \\sim Si3-Mn2
 with sigma of 0.04
 Si1-C009 \\sim Si3-C7DA
 with sigma of 0.04
 Si1-C01M \\sim Si3-C4CA
 with sigma of 0.04
 Si1-C01R \\sim Si3-C6CA
 with sigma of 0.04
 N1-C006 \\sim N3-C6DA
 with sigma of 0.04
 N1-C00K \\sim N3-C5BA
 with sigma of 0.04
 N1-C3 \\sim N3-C7
 with sigma of 0.04
 N1-C1 \\sim N3-C6
 with sigma of 0.04
 N1-C014 \\sim N3-C0AA
 with sigma of 0.04
 C006-C00K \\sim C6DA-C5BA
 with sigma of 0.04
 C006-C00O \\sim C6DA-C7BA
 with sigma of 0.04
 C006-C00U \\sim C6DA-C9BA
 with sigma of 0.04
 C006-C01U \\sim C6DA-C7CA
 with sigma of 0.04
 Mn2-C009 \\sim Mn2-C7DA
 with sigma of 0.04
 C009-C00D \\sim C7DA-C00E
 with sigma of 0.04
 C009-C00G \\sim C7DA-C4BA
 with sigma of 0.04
 C009-C00M \\sim C7DA-C6BA
 with sigma of 0.04
 C009-C01I \\sim C7DA-C2CA
 with sigma of 0.04
 C00D-C00M \\sim C00E-C6BA
 with sigma of 0.04
 C00G-C00M \\sim C4BA-C6BA
 with sigma of 0.04
 C00G-C01I \\sim C4BA-C2CA
 with sigma of 0.04
 C00K-C00O \\sim C5BA-C7BA
 with sigma of 0.04
 C00K-C01K \\sim C5BA-C3CA
 with sigma of 0.04
 C00K-C020 \\sim C5BA-C0CA
 with sigma of 0.04
 C00T-C01M \\sim C8BA-C4CA
 with sigma of 0.04
 C00T-C01N \\sim C8BA-C5CA
 with sigma of 0.04
 C00U-C01U \\sim C9BA-C7CA
 with sigma of 0.04
 C3-C1 \\sim C7-C6
 with sigma of 0.04
 C3-C014 \\sim C7-C0AA
 with sigma of 0.04
 C3-C01D \\sim C7-C1CA
 with sigma of 0.04
 C3-C01N \\sim C7-C5CA
 with sigma of 0.04
 C1-C014 \\sim C6-C0AA
 with sigma of 0.04
 C01D-C01M \\sim C1CA-C4CA
 with sigma of 0.04
 C01D-C01N \\sim C1CA-C5CA
 with sigma of 0.04
 C01K-C020 \\sim C3CA-C0CA
 with sigma of 0.04
 C01M-C01N \\sim C4CA-C5CA
 with sigma of 0.04
 C01M-C01R \\sim C4CA-C6CA
 with sigma of 0.04
4. Uiso/Uaniso restraints and constraints
Mn2 \\sim Mn1 \\sim N1 \\sim N2 \\sim C1 \\sim Si1 \\sim C009 \\sim Si2 \\sim
C00A \\sim C014 \\sim C3 \\sim C2 \\sim C006 \\sim C00K \\sim C4 \\sim C01W
\\sim C00H \\sim C00I \\sim H01A \\sim H01B \\sim H01C \\sim C01M \\sim C01R
\\sim C00D \\sim C00M \\sim C00G \\sim C01I \\sim C019 \\sim C01P \\sim H01Z
\\sim HK \\sim HL \\sim C007 \\sim C00L \\sim C00R \\sim C011 \\sim C01N \\sim
H01O \\sim H01R \\sim C00T \\sim H00D \\sim C00U \\sim C01U \\sim H00M \\sim
C00O \\sim H00G \\sim C01K \\sim C020 \\sim C01T \\sim C01O \\sim H01S \\sim
H007 \\sim C00C \\sim H00L \\sim C01A \\sim C01H \\sim H00R \\sim C00V \\sim
H011 \\sim C01V \\sim H01N \\sim C01D \\sim H00T \\sim H00A \\sim H00B \\sim
H00E \\sim H01U \\sim H01V \\sim H01W \\sim H00O \\sim H01K \\sim H01L \\sim
H01M \\sim H01T \\sim C01Y \\sim H00C \\sim H01D \\sim H01E \\sim H01F \\sim
H01G \\sim H01H \\sim H01I \\sim H00F \\sim H00H \\sim H00I \\sim H01X \\sim
H01Y \\sim HJ \\sim H01P \\sim H01: within 2A with sigma of 0.04 and sigma for
terminal atoms of 0.08 within 2A
C5 \\sim C0 \\sim H0 \\sim C00B \\sim C1AA \\sim H1AA \\sim C2AA \\sim C00J
\\sim C3AA \\sim H3AA \\sim C4AA \\sim H4AA \\sim C5AA \\sim H5AA \\sim H5AB
\\sim H5AC \\sim C4DA \\sim H4DA \\sim C6AA \\sim H6AA \\sim H6AB \\sim H6AC
\\sim C7AA \\sim H7AA \\sim H7AB \\sim H7AC \\sim C8AA \\sim H8AA \\sim H8AB
\\sim H8AC \\sim Si4 \\sim N4 \\sim C5DA \\sim C8 \\sim C0BA \\sim C1BA \\sim
H1BA \\sim C2BA \\sim H2BA \\sim C3BA \\sim H3BA \\sim H3BB \\sim H3BC \\sim
C01Z \\sim H1 \\sim Si3 \\sim N3 \\sim C6DA \\sim C7DA \\sim C00E \\sim H00J
\\sim C4BA \\sim C5BA \\sim C6BA \\sim C7BA \\sim C8BA \\sim C9BA \\sim H9BA
\\sim H9BB \\sim H9BC \\sim C7 \\sim C6 \\sim C0AA \\sim H0AA \\sim H0AB \\sim
H0AC \\sim C1CA \\sim C2CA \\sim H2CA \\sim C3CA \\sim H3CA \\sim H3CB \\sim
H3CC \\sim C4CA \\sim C5CA \\sim C6CA \\sim C7CA \\sim H7CA \\sim H7CB \\sim
H7CC \\sim C0CA: within 2A with sigma of 0.04 and sigma for terminal atoms of
0.08 within 2A
Si2 \\sim C2 \\sim C019 \\sim C4 \\sim C01O \\sim C01P \\sim H01S \\sim C01T
\\sim H01T \\sim C01W \\sim H01Z \\sim HK \\sim HL \\sim C01Y \\sim H01 \\sim
C5 \\sim Si4 \\sim C5DA \\sim C8 \\sim C0BA \\sim C1BA \\sim H1BA \\sim C2BA
\\sim H2BA \\sim C3BA \\sim H3BA \\sim H3BB \\sim H3BC \\sim C01Z \\sim H1:
within 2A with sigma of 0.04 and sigma for terminal atoms of 0.08 within 2A
C007 \\sim H007 \\sim C00A \\sim C00C \\sim H00C \\sim C00H \\sim C00I \\sim
C00L \\sim H00L \\sim C00R \\sim H00R \\sim C00V \\sim H00F \\sim H00H \\sim
H00I \\sim C011 \\sim C01A \\sim H01D \\sim H01E \\sim H01F \\sim C01H \\sim
H01G \\sim H01H \\sim H01I \\sim C01V \\sim H01X \\sim H01Y \\sim HJ \\sim C0
\\sim H0 \\sim C00B \\sim C1AA \\sim H1AA \\sim C2AA \\sim C00J \\sim C3AA
\\sim H3AA \\sim C4AA \\sim H4AA \\sim C5AA \\sim H5AA \\sim H5AB \\sim H5AC
\\sim C4DA \\sim H4DA \\sim C6AA \\sim H6AA \\sim H6AB \\sim H6AC \\sim C7AA
\\sim H7AA \\sim H7AB \\sim H7AC \\sim C8AA \\sim H8AA \\sim H8AB \\sim H8AC
\\sim H011: within 2A with sigma of 0.04 and sigma for terminal atoms of 0.08
within 2A
O00F \\sim O01X \\sim O00Q \\sim O015 \\sim O00Y \\sim O00J \\sim O01S \\sim
O00E \\sim O016 \\sim O00N \\sim O012 \\sim O00Z: within 2A with sigma of 0.04
and sigma for terminal atoms of 0.08 within 2A
C7 \\sim C6CA \\sim C8BA \\sim C1CA \\sim C5CA \\sim C4CA: within 2A with sigma
of 0.04 and sigma for terminal atoms of 0.08 within 2A
C01C \\sim C01G \\sim C01Q \\sim C8CA \\sim C9CA \\sim C1DA \\sim C0DA \\sim
C11 \\sim C13 \\sim C2DA \\sim C38 \\sim C35: within 2A with sigma of 0.04 and
sigma for terminal atoms of 0.08 within 2A
C1AA \\sim C0 \\sim C2AA \\sim C00B \\sim C00J \\sim C4AA: within 2A with sigma
of 0.01 and sigma for terminal atoms of 0.02 within 2A
Uanis(Mn2) \\sim Ueq, Uanis(Mn1) \\sim Ueq, Uanis(N1) \\sim Ueq, Uanis(N2)
\\sim Ueq, Uanis(C1) \\sim Ueq, Uanis(Si1) \\sim Ueq, Uanis(C009) \\sim Ueq,
Uanis(Si2) \\sim Ueq, Uanis(C00A) \\sim Ueq, Uanis(C014) \\sim Ueq, Uanis(C3)
\\sim Ueq, Uanis(C2) \\sim Ueq, Uanis(C006) \\sim Ueq, Uanis(C00K) \\sim Ueq,
Uanis(C4) \\sim Ueq, Uanis(C01W) \\sim Ueq, Uanis(C00H) \\sim Ueq, Uanis(C00I)
\\sim Ueq, Uanis(C01M) \\sim Ueq, Uanis(C01R) \\sim Ueq, Uanis(C00D) \\sim Ueq,
Uanis(C00M) \\sim Ueq, Uanis(C00G) \\sim Ueq, Uanis(C01I) \\sim Ueq,
Uanis(C019) \\sim Ueq, Uanis(C01P) \\sim Ueq, Uanis(C007) \\sim Ueq,
Uanis(C00L) \\sim Ueq, Uanis(C00R) \\sim Ueq, Uanis(C011) \\sim Ueq,
Uanis(C01N) \\sim Ueq, Uanis(C00T) \\sim Ueq, Uanis(C00U) \\sim Ueq,
Uanis(C01U) \\sim Ueq, Uanis(C00O) \\sim Ueq, Uanis(C01K) \\sim Ueq,
Uanis(C020) \\sim Ueq, Uanis(C01T) \\sim Ueq, Uanis(C01O) \\sim Ueq,
Uanis(C00C) \\sim Ueq, Uanis(C01A) \\sim Ueq, Uanis(C01H) \\sim Ueq,
Uanis(C00V) \\sim Ueq, Uanis(C01V) \\sim Ueq, Uanis(C01D) \\sim Ueq,
Uanis(C01Y) \\sim Ueq, : with sigma of 0.1 and sigma for terminal atoms of 0.2
Uanis(C5) \\sim Ueq, Uanis(C0) \\sim Ueq, Uanis(C00B) \\sim Ueq, Uanis(C1AA)
\\sim Ueq, Uanis(C2AA) \\sim Ueq, Uanis(C00J) \\sim Ueq, Uanis(C3AA) \\sim Ueq,
Uanis(C4AA) \\sim Ueq, Uanis(C5AA) \\sim Ueq, Uanis(C4DA) \\sim Ueq,
Uanis(C6AA) \\sim Ueq, Uanis(C7AA) \\sim Ueq, Uanis(C8AA) \\sim Ueq, Uanis(Si4)
\\sim Ueq, Uanis(N4) \\sim Ueq, Uanis(C5DA) \\sim Ueq, Uanis(C8) \\sim Ueq,
Uanis(C0BA) \\sim Ueq, Uanis(C1BA) \\sim Ueq, Uanis(C2BA) \\sim Ueq,
Uanis(C3BA) \\sim Ueq, Uanis(C01Z) \\sim Ueq, Uanis(Si3) \\sim Ueq, Uanis(N3)
\\sim Ueq, Uanis(C6DA) \\sim Ueq, Uanis(C7DA) \\sim Ueq, Uanis(C00E) \\sim Ueq,
Uanis(C4BA) \\sim Ueq, Uanis(C5BA) \\sim Ueq, Uanis(C6BA) \\sim Ueq,
Uanis(C7BA) \\sim Ueq, Uanis(C8BA) \\sim Ueq, Uanis(C9BA) \\sim Ueq, Uanis(C7)
\\sim Ueq, Uanis(C6) \\sim Ueq, Uanis(C0AA) \\sim Ueq, Uanis(C1CA) \\sim Ueq,
Uanis(C2CA) \\sim Ueq, Uanis(C3CA) \\sim Ueq, Uanis(C4CA) \\sim Ueq,
Uanis(C5CA) \\sim Ueq, Uanis(C6CA) \\sim Ueq, Uanis(C7CA) \\sim Ueq,
Uanis(C0CA) \\sim Ueq: with sigma of 0.1 and sigma for terminal atoms of 0.2
Uanis(Si2) \\sim Ueq, Uanis(C2) \\sim Ueq, Uanis(C019) \\sim Ueq, Uanis(C4)
\\sim Ueq, Uanis(C01O) \\sim Ueq, Uanis(C01P) \\sim Ueq, Uanis(C01T) \\sim Ueq,
Uanis(C01W) \\sim Ueq, Uanis(C01Y) \\sim Ueq, Uanis(C5) \\sim Ueq, Uanis(Si4)
\\sim Ueq, Uanis(C5DA) \\sim Ueq, Uanis(C8) \\sim Ueq, Uanis(C0BA) \\sim Ueq,
Uanis(C1BA) \\sim Ueq, Uanis(C2BA) \\sim Ueq, Uanis(C3BA) \\sim Ueq,
Uanis(C01Z) \\sim Ueq, : with sigma of 0.1 and sigma for terminal atoms of 0.2
Uanis(C007) \\sim Ueq, Uanis(C00A) \\sim Ueq, Uanis(C00C) \\sim Ueq,
Uanis(C00H) \\sim Ueq, Uanis(C00I) \\sim Ueq, Uanis(C00L) \\sim Ueq,
Uanis(C00R) \\sim Ueq, Uanis(C00V) \\sim Ueq, Uanis(C011) \\sim Ueq,
Uanis(C01A) \\sim Ueq, Uanis(C01H) \\sim Ueq, Uanis(C01V) \\sim Ueq, Uanis(C0)
\\sim Ueq, Uanis(C00B) \\sim Ueq, Uanis(C1AA) \\sim Ueq, Uanis(C2AA) \\sim Ueq,
Uanis(C00J) \\sim Ueq, Uanis(C3AA) \\sim Ueq, Uanis(C4AA) \\sim Ueq,
Uanis(C5AA) \\sim Ueq, Uanis(C4DA) \\sim Ueq, Uanis(C6AA) \\sim Ueq,
Uanis(C7AA) \\sim Ueq, Uanis(C8AA) \\sim Ueq, : with sigma of 0.1 and sigma for
terminal atoms of 0.2
Uanis(O00F) \\sim Ueq, Uanis(O01X) \\sim Ueq, Uanis(O00Q) \\sim Ueq,
Uanis(O015) \\sim Ueq, Uanis(O00Y) \\sim Ueq, Uanis(O00J) \\sim Ueq,
Uanis(O01S) \\sim Ueq, Uanis(O00E) \\sim Ueq, Uanis(O016) \\sim Ueq,
Uanis(O00N) \\sim Ueq, Uanis(O012) \\sim Ueq, Uanis(O00Z) \\sim Ueq: with sigma
of 0.1 and sigma for terminal atoms of 0.2
Uanis(C7) \\sim Ueq, Uanis(C6CA) \\sim Ueq, Uanis(C8BA) \\sim Ueq, Uanis(C1CA)
\\sim Ueq, Uanis(C5CA) \\sim Ueq, Uanis(C4CA) \\sim Ueq: with sigma of 0.1 and
sigma for terminal atoms of 0.2
Uanis(C006) \\sim Ueq, Uanis(C007) \\sim Ueq, Uanis(C009) \\sim Ueq,
Uanis(C00A) \\sim Ueq, Uanis(C00C) \\sim Ueq, Uanis(C00D) \\sim Ueq,
Uanis(C00G) \\sim Ueq, Uanis(C00H) \\sim Ueq, Uanis(C00I) \\sim Ueq,
Uanis(C00K) \\sim Ueq, Uanis(C00L) \\sim Ueq, Uanis(C00M) \\sim Ueq,
Uanis(C00O) \\sim Ueq, Uanis(C00P) \\sim Ueq, Uanis(C00R) \\sim Ueq, Uanis(C2)
\\sim Ueq, Uanis(C00U) \\sim Ueq, Uanis(C00V) \\sim Ueq, Uanis(C00W) \\sim Ueq,
Uanis(C1) \\sim Ueq, Uanis(C011) \\sim Ueq, Uanis(C013) \\sim Ueq, Uanis(C014)
\\sim Ueq, Uanis(C017) \\sim Ueq, Uanis(C018) \\sim Ueq, Uanis(C019) \\sim Ueq,
Uanis(C01A) \\sim Ueq, Uanis(C01B) \\sim Ueq, Uanis(C01C) \\sim Ueq, Uanis(C4)
\\sim Ueq, Uanis(C01F) \\sim Ueq, Uanis(C01G) \\sim Ueq, Uanis(C01H) \\sim Ueq,
Uanis(C01I) \\sim Ueq, Uanis(C01J) \\sim Ueq, Uanis(C01K) \\sim Ueq,
Uanis(C01L) \\sim Ueq, Uanis(C01N) \\sim Ueq, Uanis(C01M) \\sim Ueq, Uanis(C3)
\\sim Ueq, Uanis(C01R) \\sim Ueq, Uanis(C00T) \\sim Ueq, Uanis(C01D) \\sim Ueq,
Uanis(C01O) \\sim Ueq, Uanis(C01P) \\sim Ueq, Uanis(C01Q) \\sim Ueq,
Uanis(C01T) \\sim Ueq, Uanis(C01U) \\sim Ueq, Uanis(C01V) \\sim Ueq,
Uanis(C01W) \\sim Ueq, Uanis(C01Y) \\sim Ueq, Uanis(C020) \\sim Ueq, Uanis(C5)
\\sim Ueq, Uanis(C0) \\sim Ueq, Uanis(C00B) \\sim Ueq, Uanis(C1AA) \\sim Ueq,
Uanis(C2AA) \\sim Ueq, Uanis(C00J) \\sim Ueq, Uanis(C3AA) \\sim Ueq,
Uanis(C4AA) \\sim Ueq, Uanis(C5AA) \\sim Ueq, Uanis(C4DA) \\sim Ueq,
Uanis(C6AA) \\sim Ueq, Uanis(C7AA) \\sim Ueq, Uanis(C8AA) \\sim Ueq, Uanis(C8)
\\sim Ueq, Uanis(C1BA) \\sim Ueq, Uanis(C0BA) \\sim Ueq, Uanis(C01Z) \\sim Ueq,
Uanis(C2BA) \\sim Ueq, Uanis(C5DA) \\sim Ueq, Uanis(C3BA) \\sim Ueq,
Uanis(C6DA) \\sim Ueq, Uanis(C7DA) \\sim Ueq, Uanis(C00E) \\sim Ueq,
Uanis(C4BA) \\sim Ueq, Uanis(C5BA) \\sim Ueq, Uanis(C6BA) \\sim Ueq,
Uanis(C7BA) \\sim Ueq, Uanis(C8BA) \\sim Ueq, Uanis(C9BA) \\sim Ueq, Uanis(C7)
\\sim Ueq, Uanis(C6) \\sim Ueq, Uanis(C0AA) \\sim Ueq, Uanis(C1CA) \\sim Ueq,
Uanis(C2CA) \\sim Ueq, Uanis(C3CA) \\sim Ueq, Uanis(C4CA) \\sim Ueq,
Uanis(C5CA) \\sim Ueq, Uanis(C6CA) \\sim Ueq, Uanis(C7CA) \\sim Ueq,
Uanis(C0CA) \\sim Ueq, Uanis(C8CA) \\sim Ueq, Uanis(C9CA) \\sim Ueq,
Uanis(C1DA) \\sim Ueq, Uanis(C0DA) \\sim Ueq, Uanis(C11) \\sim Ueq, Uanis(C13)
\\sim Ueq, Uanis(C16) \\sim Ueq, Uanis(C2DA) \\sim Ueq, Uanis(C18) \\sim Ueq,
Uanis(C38) \\sim Ueq, Uanis(C35) \\sim Ueq, Uanis(C3DA) \\sim Ueq: with sigma
of 0.1 and sigma for terminal atoms of 0.2
Uanis(C01C) \\sim Ueq, Uanis(C01G) \\sim Ueq, Uanis(C01Q) \\sim Ueq,
Uanis(C8CA) \\sim Ueq, Uanis(C9CA) \\sim Ueq, Uanis(C1DA) \\sim Ueq,
Uanis(C0DA) \\sim Ueq, Uanis(C11) \\sim Ueq, Uanis(C13) \\sim Ueq, Uanis(C2DA)
\\sim Ueq, Uanis(C38) \\sim Ueq, Uanis(C35) \\sim Ueq: with sigma of 0.1 and
sigma for terminal atoms of 0.2
Uanis(C1AA) \\sim Ueq, Uanis(C0) \\sim Ueq, Uanis(C2AA) \\sim Ueq, Uanis(C00B)
\\sim Ueq, Uanis(C00J) \\sim Ueq, Uanis(C4AA) \\sim Ueq: with sigma of 0.01 and
sigma for terminal atoms of 0.02
Uanis(C7DA) = Uanis(C5BA) = Uanis(C4BA) = Uanis(C7BA) = Uanis(C6BA) =
Uanis(C6DA)
Uanis(N3) = Uanis(N4)
Uanis(C7) = Uanis(C6CA) = Uanis(C8BA) = Uanis(C4CA) = Uanis(C5CA) = Uanis(C1CA)
Uanis(C8CA) = Uanis(C13) = Uanis(C01G) = Uanis(C2DA)
Uanis(C6) = Uanis(C1)
Uanis(C35) = Uanis(C01B)
5. Rigid body (RIGU) restrains
 Mn2, Mn1, N1, N2, C1, Si1, C009, Si2, C00A, C014, C3, C2, C006, C00K, C4,
 C01W, C00H, C00I, H01A, H01B, H01C, C01M, C01R, C00D, C00M, C00G, C01I, C019,
 C01P, H01Z, HK, HL, C007, C00L, C00R, C011, C01N, H01O, H01R, C00T, H00D, C00U,
  C01U, H00M, C00O, H00G, C01K, C020, C01T, C01O, H01S, H007, C00C, H00L, C01A,
 C01H, H00R, C00V, H011, C01V, H01N, C01D, H00T, H00A, H00B, H00E, H01U, H01V,
 H01W, H00O, H01K, H01L, H01M, H01T, C01Y, H00C, H01D, H01E, H01F, H01G, H01H,
 H01I, H00F, H00H, H00I, H01X, H01Y, HJ, H01P, H01
 with sigma for 1-2 distances of 0.004 and sigma for 1-3 distances of 0.004
 C5, C0, H0, C00B, C1AA, H1AA, C2AA, C00J, C3AA, H3AA, C4AA, H4AA, C5AA, H5AA,
 H5AB, H5AC, C4DA, H4DA, C6AA, H6AA, H6AB, H6AC, C7AA, H7AA, H7AB, H7AC, C8AA,
 H8AA, H8AB, H8AC, Si4, N4, C5DA, C8, C0BA, C1BA, H1BA, C2BA, H2BA, C3BA, H3BA,
 H3BB, H3BC, C01Z, H1, Si3, N3, C6DA, C7DA, C00E, H00J, C4BA, C5BA, C6BA, C7BA,
 C8BA, C9BA, H9BA, H9BB, H9BC, C7, C6, C0AA, H0AA, H0AB, H0AC, C1CA, C2CA, H2CA,
  C3CA, H3CA, H3CB, H3CC, C4CA, C5CA, C6CA, C7CA, H7CA, H7CB, H7CC, C0CA
 with sigma for 1-2 distances of 0.004 and sigma for 1-3 distances of 0.004
 Si2, C2, C019, C4, C01O, C01P, H01S, C01T, H01T, C01W, H01Z, HK, HL, C01Y,
 H01, C5, Si4, C5DA, C8, C0BA, C1BA, H1BA, C2BA, H2BA, C3BA, H3BA, H3BB, H3BC,
 C01Z, H1
 with sigma for 1-2 distances of 0.004 and sigma for 1-3 distances of 0.004
 C007, H007, C00A, C00C, H00C, C00H, C00I, C00L, H00L, C00R, H00R, C00V, H00F,
 H00H, H00I, C011, C01A, H01D, H01E, H01F, C01H, H01G, H01H, H01I, C01V, H01X,
 H01Y, HJ, C0, H0, C00B, C1AA, H1AA, C2AA, C00J, C3AA, H3AA, C4AA, H4AA, C5AA,
 H5AA, H5AB, H5AC, C4DA, H4DA, C6AA, H6AA, H6AB, H6AC, C7AA, H7AA, H7AB, H7AC,
 C8AA, H8AA, H8AB, H8AC, H011
 with sigma for 1-2 distances of 0.004 and sigma for 1-3 distances of 0.004
 O00F, O01X, O00Q, O015, O00Y, O00J, O01S, O00E, O016, O00N, O012, O00Z
 with sigma for 1-2 distances of 0.004 and sigma for 1-3 distances of 0.004
 C7, C6CA, C8BA, C1CA, C5CA, C4CA
 with sigma for 1-2 distances of 0.004 and sigma for 1-3 distances of 0.004
 C00P, C00W, C013, C017, C018, C01B, C01F, C01J, C01L, C16, C18, C3DA
 with sigma for 1-2 distances of 0.004 and sigma for 1-3 distances of 0.004
 C006, C007, C009, C00A, C00C, C00D, C00G, C00H, C00I, C00K, C00L, C00M, C00O,
 C00P, C00R, C2, C00U, C00V, C00W, C1, C011, C013, C014, C017, C018, C019, C01A,
  C01B, C01C, C4, C01F, C01G, C01H, C01I, C01J, C01K, C01L, C01N, C01M, C3,
 C01R, C00T, C01D, C01O, C01P, C01Q, C01T, C01U, C01V, C01W, C01Y, C020, C5, C0,
  C00B, C1AA, C2AA, C00J, C3AA, C4AA, C5AA, C4DA, C6AA, C7AA, C8AA, C8, C1BA,
 C0BA, C01Z, C2BA, C5DA, C3BA, C6DA, C7DA, C00E, C4BA, C5BA, C6BA, C7BA, C8BA,
 C9BA, C7, C6, C0AA, C1CA, C2CA, C3CA, C4CA, C5CA, C6CA, C7CA, C0CA, C8CA, C9CA,
  C1DA, C0DA, C11, C13, C16, C2DA, C18, C38, C35, C3DA
 with sigma for 1-2 distances of 0.004 and sigma for 1-3 distances of 0.004
 C1AA, C0, C2AA, C00B, C00J, C4AA
 with sigma for 1-2 distances of 0.01 and sigma for 1-3 distances of 0.01
6. Others
 Sof(Mn1)=Sof(Si1)=Sof(Si2)=Sof(N1)=Sof(C006)=Sof(C007)=Sof(H007)=Sof(C009)=
 Sof(C00A)=Sof(N2)=Sof(C00C)=Sof(H00C)=Sof(C00D)=Sof(H00D)=Sof(C00G)=Sof(H00G)=
 Sof(C00H)=Sof(C00I)=Sof(C00K)=Sof(C00L)=Sof(H00L)=Sof(C00M)=Sof(H00M)=
 Sof(C00O)=Sof(H00O)=Sof(C00R)=Sof(H00R)=Sof(C2)=Sof(H2A)=Sof(H2B)=Sof(H2C)=
 Sof(C00U)=Sof(H00A)=Sof(H00B)=Sof(H00E)=Sof(C00V)=Sof(H00F)=Sof(H00H)=
 Sof(H00I)=Sof(C1)=Sof(H1A)=Sof(H1B)=Sof(C011)=Sof(H011)=Sof(C014)=Sof(H01A)=
 Sof(H01B)=Sof(H01C)=Sof(C019)=Sof(H019)=Sof(C01A)=Sof(H01D)=Sof(H01E)=
 Sof(H01F)=Sof(C4)=Sof(C01H)=Sof(H01G)=Sof(H01H)=Sof(H01I)=Sof(C01I)=Sof(H01J)=
 Sof(C01K)=Sof(H01K)=Sof(H01L)=Sof(H01M)=Sof(C01N)=Sof(H01N)=Sof(C01M)=
 Sof(H01O)=Sof(C3)=Sof(C01R)=Sof(H01R)=Sof(C00T)=Sof(H00T)=Sof(C01D)=Sof(H01P)=
 Sof(C01O)=Sof(H01Q)=Sof(C01P)=Sof(H01S)=Sof(C01T)=Sof(H01T)=Sof(C01U)=
 Sof(H01U)=Sof(H01V)=Sof(H01W)=Sof(C01V)=Sof(H01X)=Sof(H01Y)=Sof(HJ)=Sof(C01W)=
 Sof(H01Z)=Sof(HK)=Sof(HL)=Sof(C01Y)=Sof(H01)=Sof(C020)=Sof(H02A)=Sof(H02B)=
 Sof(H02C)=1-FVAR(1)
 Sof(Mn2)=Sof(C5)=Sof(H5A)=Sof(H5B)=Sof(C0)=Sof(H0)=Sof(C00B)=Sof(C1AA)=
 Sof(H1AA)=Sof(C2AA)=Sof(C00J)=Sof(C3AA)=Sof(H3AA)=Sof(C4AA)=Sof(H4AA)=
 Sof(C5AA)=Sof(H5AA)=Sof(H5AB)=Sof(H5AC)=Sof(C4DA)=Sof(H4DA)=Sof(C6AA)=
 Sof(H6AA)=Sof(H6AB)=Sof(H6AC)=Sof(C7AA)=Sof(H7AA)=Sof(H7AB)=Sof(H7AC)=
 Sof(C8AA)=Sof(H8AA)=Sof(H8AB)=Sof(H8AC)=Sof(Si4)=Sof(N4)=Sof(C8)=Sof(C1BA)=
 Sof(H1BA)=Sof(C0BA)=Sof(H0BA)=Sof(C01Z)=Sof(H1)=Sof(C2BA)=Sof(H2BA)=Sof(C5DA)=
 Sof(H5DA)=Sof(C3BA)=Sof(H3BA)=Sof(H3BB)=Sof(H3BC)=Sof(Si3)=Sof(N3)=Sof(C6DA)=
 Sof(C7DA)=Sof(C00E)=Sof(H00J)=Sof(C4BA)=Sof(H4BA)=Sof(C5BA)=Sof(C6BA)=
 Sof(H6BA)=Sof(C7BA)=Sof(H7BA)=Sof(C8BA)=Sof(H8BA)=Sof(C9BA)=Sof(H9BA)=
 Sof(H9BB)=Sof(H9BC)=Sof(C7)=Sof(C6)=Sof(H6A)=Sof(H6B)=Sof(H6C)=Sof(C0AA)=
 Sof(H0AA)=Sof(H0AB)=Sof(H0AC)=Sof(C1CA)=Sof(H1CA)=Sof(C2CA)=Sof(H2CA)=
 Sof(C3CA)=Sof(H3CA)=Sof(H3CB)=Sof(H3CC)=Sof(C4CA)=Sof(H4CA)=Sof(C5CA)=
 Sof(H5CA)=Sof(C6CA)=Sof(H6CA)=Sof(C7CA)=Sof(H7CA)=Sof(H7CB)=Sof(H7CC)=
 Sof(C0CA)=Sof(H0CA)=Sof(H0CB)=Sof(H0CC)=FVAR(1)
 Fixed Sof: K1(0.5) O00E(0.5) O00F(0.5) O00J(0.5) O00N(0.5) C00P(0.5)
 H00K(0.5) H00N(0.5) O00Q(0.5) C00W(0.5) H00P(0.5) H00Q(0.5) O00Y(0.5)
 O00Z(0.5) O012(0.5) C013(0.5) H2(0.5) H(0.5) O015(0.5) O016(0.5) C017(0.5)
 H3(0.5) HA(0.5) C018(0.5) H4(0.5) HB(0.5) C01B(0.5) H5(0.5) HC(0.5) C01C(0.5)
 H9(0.5) HD(0.5) C01F(0.5) H6(0.5) HE(0.5) C01G(0.5) H10(0.5) HF(0.5) C01J(0.5)
 H7(0.5) HG(0.5) C01L(0.5) H8(0.5) HH(0.5) C01Q(0.5) H11(0.5) HI(0.5) O01S(0.5)
 O01X(0.5) C8CA(0.5) H8CA(0.5) H8CB(0.5) C9CA(0.5) H9CA(0.5) H9CB(0.5)
 C1DA(0.5) H1DA(0.5) H1DB(0.5) C0DA(0.5) H0DA(0.5) H0DB(0.5) C11(0.5) H11A(0.5)
 H11B(0.5) C13(0.5) H13A(0.5) H13B(0.5) C16(0.5) H16A(0.5) H16B(0.5) C2DA(0.5)
 H2DA(0.5) H2DB(0.5) C18(0.5) H18A(0.5) H18B(0.5) C38(0.5) H38A(0.5) H38B(0.5)
 C35(0.5) H35A(0.5) H35B(0.5) C3DA(0.5) H3DA(0.5) H3DB(0.5) K2(0.5)
7.a Ternary CH refined with riding coordinates:
 C00D(H00D), C00L(H00L), C011(H011), C01I(H01J), C3AA(H3AA), C4DA(H4DA),
 C00E(H00J), C2CA(H2CA)
7.b Secondary CH2 refined with riding coordinates:
 C00P(H00K,H00N), C00W(H00P,H00Q), C1(H1A,H1B), C013(H2,H), C017(H3,HA),
 C018(H4,HB), C01B(H5,HC), C01C(H9,HD), C01F(H6,HE), C01G(H10,HF), C01J(H7,HG),
 C01L(H8,HH), C01Q(H11,HI), C5(H5A,H5B), C8CA(H8CA,H8CB), C9CA(H9CA,H9CB),
 C1DA(H1DA,H1DB), C0DA(H0DA,H0DB), C11(H11A,H11B), C13(H13A,H13B), C16(H16A,
 H16B), C2DA(H2DA,H2DB), C18(H18A,H18B), C38(H38A,H38B), C35(H35A,H35B),
 C3DA(H3DA,H3DB)
7.c Aromatic/amide H refined with riding coordinates:
 C007(H007), C00C(H00C), C00G(H00G), C00M(H00M), C00O(H00O), C00R(H00R),
 C019(H019), C01N(H01N), C01M(H01O), C01R(H01R), C00T(H00T), C01D(H01P),
 C01O(H01Q), C01P(H01S), C01T(H01T), C01Y(H01), C0(H0), C1AA(H1AA), C4AA(H4AA),
 C1BA(H1BA), C0BA(H0BA), C01Z(H1), C2BA(H2BA), C5DA(H5DA), C4BA(H4BA),
 C6BA(H6BA), C7BA(H7BA), C8BA(H8BA), C1CA(H1CA), C4CA(H4CA), C5CA(H5CA),
 C6CA(H6CA)
7.d Fitted hexagon refined as free rotating group:
 C01N(C01M,C3,C01R,C00T,C01D), C8(C1BA,C0BA,C01Z,C2BA,C5DA)
7.e Idealised Me refined as rotating group:
 C2(H2A,H2B,H2C), C00U(H00A,H00B,H00E), C00V(H00F,H00H,H00I), C014(H01A,H01B,
 H01C), C01A(H01D,H01E,H01F), C01H(H01G,H01H,H01I), C01K(H01K,H01L,H01M),
 C01U(H01U,H01V,H01W), C01V(H01X,H01Y,HJ), C01W(H01Z,HK,HL), C020(H02A,H02B,
 H02C), C5AA(H5AA,H5AB,H5AC), C6AA(H6AA,H6AB,H6AC), C7AA(H7AA,H7AB,H7AC),
 C8AA(H8AA,H8AB,H8AC), C3BA(H3BA,H3BB,H3BC), C9BA(H9BA,H9BB,H9BC), C6(H6A,H6B,
 H6C), C0AA(H0AA,H0AB,H0AC), C3CA(H3CA,H3CB,H3CC), C7CA(H7CA,H7CB,H7CC),
 C0CA(H0CA,H0CB,H0CC)
;
_olex2_submission_special_instructions 'No special instructions were received'

loop_
_space_group_symop_operation_xyz
'x, y, z'
'x+1/2, -y, z+1/2'

loop_
_atom_site_label
_atom_site_type_symbol
_atom_site_fract_x
_atom_site_fract_y
_atom_site_fract_z
_atom_site_U_iso_or_equiv
_atom_site_adp_type
_atom_site_occupancy
_atom_site_site_symmetry_order
_atom_site_calc_flag
_atom_site_refinement_flags_posn
_atom_site_refinement_flags_adp
_atom_site_refinement_flags_occupancy
_atom_site_disorder_assembly
_atom_site_disorder_group
Mn1 Mn 0.60282(14) 0.74531(11) 0.48220(13) 0.0650(6) Uani 0.691(3) 1 d . U P A 1
K1 K 0.1998(4) 0.7542(5) 0.4995(4) 0.0484(10) Uani 0.5 1 d . . P B 3
Si1 Si 0.4977(6) 0.8276(5) 0.6006(5) 0.0729(17) Uani 0.691(3) 1 d D U P A 1
Si2 Si 0.8294(4) 0.6757(3) 0.3998(3) 0.0712(12) Uani 0.691(3) 1 d D U P A 1
N1 N 0.6302(8) 0.8313(9) 0.5957(7) 0.059(3) Uani 0.691(3) 1 d D U P A 1
C006 C 0.7645(8) 0.8666(6) 0.7381(5) 0.040(2) Uani 0.691(3) 1 d D U P A 1
C007 C 0.493(2) 0.5725(14) 0.2148(11) 0.071(5) Uani 0.691(3) 1 d D U P A 1
H007 H 0.451124 0.588880 0.155267 0.085 Uiso 0.691(3) 1 calc R U P A 1
Mn2 Mn 0.7348(3) 0.7501(3) 0.5164(3) 0.0733(14) Uani 0.309(3) 1 d . U P A 2
C009 C 0.7104(11) 0.8889(9) 0.6472(8) 0.047(2) Uani 0.691(3) 1 d D U P A 1
C00A C 0.6289(8) 0.6103(8) 0.3507(8) 0.048(2) Uani 0.691(3) 1 d D U P A 1
N2 N 0.7014(8) 0.6723(7) 0.4034(9) 0.067(3) Uani 0.691(3) 1 d D U P A 1
C00C C 0.4737(14) 0.4918(10) 0.2550(11) 0.072(4) Uani 0.691(3) 1 d D U P A 1
H00C H 0.421621 0.452095 0.222034 0.087 Uiso 0.691(3) 1 calc R U P A 1
C00D C 0.7469(11) 0.7766(7) 0.7833(9) 0.053(3) Uani 0.691(3) 1 d D U P A 1
H00D H 0.690059 0.742989 0.740008 0.063 Uiso 0.691(3) 1 calc R U P A 1
O00E O 0.1423(9) 0.7982(9) 0.6756(8) 0.067(3) Uani 0.5 1 d . U P C 4
O00F O 0.1991(8) 0.8143(7) 0.3187(8) 0.072(3) Uani 0.5 1 d . U P B 3
C00G C 0.8138(9) 1.0272(6) 0.6576(8) 0.060(3) Uani 0.691(3) 1 d D U P A 1
H00G H 0.832307 1.081863 0.630224 0.072 Uiso 0.691(3) 1 calc R U P A 1
C00H C 0.5719(15) 0.6315(9) 0.2578(10) 0.050(3) Uani 0.691(3) 1 d D U P A 1
C00I C 0.6063(8) 0.5281(7) 0.3918(8) 0.058(3) Uani 0.691(3) 1 d D U P A 1
O00J O 0.1748(9) 0.6176(7) 0.6294(7) 0.061(3) Uani 0.5 1 d . U P C 4
C00K C 0.7365(10) 0.9725(7) 0.6055(7) 0.056(3) Uani 0.691(3) 1 d D U P A 1
C00L C 0.5833(11) 0.7206(8) 0.2075(9) 0.051(3) Uani 0.691(3) 1 d D U P A 1
H00L H 0.638970 0.755024 0.251268 0.062 Uiso 0.691(3) 1 calc R U P A 1
C00M C 0.8406(8) 0.9236(7) 0.7882(7) 0.052(3) Uani 0.691(3) 1 d D U P A 1
H00M H 0.876080 0.906956 0.850177 0.063 Uiso 0.691(3) 1 calc R U P A 1
O00N O 0.0983(8) 0.9252(7) 0.5320(7) 0.064(2) Uani 0.5 1 d . U P C 4
C00O C 0.8652(9) 1.0035(7) 0.7495(9) 0.070(3) Uani 0.691(3) 1 d D U P A 1
H00O H 0.916576 1.042427 0.784657 0.084 Uiso 0.691(3) 1 calc R U P A 1
C00P C 0.066(2) 0.9529(18) 0.593(2) 0.099(8) Uani 0.5 1 d . U P B 3
H00K H 0.061143 0.997348 0.643521 0.119 Uiso 0.5 1 calc R U P B 3
H00N H -0.005687 0.933893 0.561795 0.119 Uiso 0.5 1 calc R U P B 3
O00Q O 0.2091(8) 0.6262(8) 0.3545(7) 0.065(2) Uani 0.5 1 d . U P B 3
C00R C 0.5291(8) 0.4688(7) 0.3420(9) 0.063(3) Uani 0.691(3) 1 d D U P A 1
H00R H 0.516095 0.412600 0.369719 0.075 Uiso 0.691(3) 1 calc R U P A 1
C2 C 0.8895(16) 0.7539(13) 0.4951(12) 0.101(6) Uani 0.691(3) 1 d D U P A 1
H2A H 0.922416 0.804206 0.467564 0.152 Uiso 0.691(3) 1 calc R U P A 1
H2B H 0.942544 0.721609 0.540949 0.152 Uiso 0.691(3) 1 calc R U P A 1
H2C H 0.835375 0.777418 0.527403 0.152 Uiso 0.691(3) 1 calc R U P A 1
C00U C 0.7158(11) 0.7884(8) 0.8805(8) 0.074(3) Uani 0.691(3) 1 d D U P A 1
H00A H 0.772213 0.819380 0.924028 0.111 Uiso 0.691(3) 1 calc R U P A 1
H00B H 0.703694 0.728934 0.906452 0.111 Uiso 0.691(3) 1 calc R U P A 1
H00E H 0.651541 0.824478 0.872949 0.111 Uiso 0.691(3) 1 calc R U P A 1
C00V C 0.7027(11) 0.4019(8) 0.4982(11) 0.083(4) Uani 0.691(3) 1 d D U P A 1
H00F H 0.749948 0.393644 0.559816 0.124 Uiso 0.691(3) 1 calc R U P A 1
H00H H 0.740294 0.388372 0.447009 0.124 Uiso 0.691(3) 1 calc R U P A 1
H00I H 0.642787 0.360960 0.493748 0.124 Uiso 0.691(3) 1 calc R U P A 1
C00W C 0.128(2) 0.9908(16) 0.5202(15) 0.094(7) Uani 0.5 1 d . U P B 3
H00P H 0.102376 1.051922 0.498822 0.113 Uiso 0.5 1 calc R U P B 3
H00Q H 0.203381 0.994658 0.548648 0.113 Uiso 0.5 1 calc R U P B 3
O00Y O 0.2302(8) 0.5711(7) 0.5421(9) 0.076(3) Uani 0.5 1 d . U P B 3
O00Z O 0.1600(7) 0.8844(7) 0.3643(7) 0.056(2) Uani 0.5 1 d . U P C 4
C1 C 0.4462(18) 0.7528(16) 0.4995(15) 0.088(3) Uani 0.691(3) 1 d D U P A 1
H1A H 0.398138 0.782719 0.446459 0.106 Uiso 0.691(3) 1 calc R U P A 1
H1B H 0.417086 0.694949 0.517346 0.106 Uiso 0.691(3) 1 calc R U P A 1
C011 C 0.6652(10) 0.4967(8) 0.4894(8) 0.074(3) Uani 0.691(3) 1 d D U P A 1
H011 H 0.726160 0.537837 0.510712 0.089 Uiso 0.691(3) 1 calc R U P A 1
O012 O 0.1101(7) 0.9276(7) 0.4408(8) 0.063(2) Uani 0.5 1 d . U P B 3
C013 C 0.199(2) 0.6094(13) 0.692(2) 0.090(7) Uani 0.5 1 d . U P B 3
H2 H 0.158296 0.574622 0.732038 0.108 Uiso 0.5 1 calc R U P B 3
H H 0.264914 0.627230 0.734913 0.108 Uiso 0.5 1 calc R U P B 3
C014 C 0.4333(12) 0.9436(9) 0.5899(12) 0.096(4) Uani 0.691(3) 1 d D U P A 1
H01A H 0.470242 0.983146 0.640347 0.143 Uiso 0.691(3) 1 calc R U P A 1
H01B H 0.359998 0.937639 0.596004 0.143 Uiso 0.691(3) 1 calc R U P A 1
H01C H 0.436535 0.969824 0.527785 0.143 Uiso 0.691(3) 1 calc R U P A 1
O015 O 0.2380(8) 0.5760(7) 0.4608(8) 0.069(3) Uani 0.5 1 d . U P C 4
O016 O 0.1313(9) 0.8753(8) 0.6298(8) 0.075(3) Uani 0.5 1 d . U P B 3
C017 C 0.2298(14) 0.5392(13) 0.6181(16) 0.077(5) Uani 0.5 1 d . U P B 3
H3 H 0.300296 0.514761 0.644237 0.092 Uiso 0.5 1 calc R U P B 3
HA H 0.179792 0.488098 0.610402 0.092 Uiso 0.5 1 calc R U P B 3
C018 C 0.1411(13) 0.8982(11) 0.2883(14) 0.072(4) Uani 0.5 1 d . U P B 3
H4 H 0.170452 0.927604 0.237335 0.087 Uiso 0.5 1 calc R U P B 3
HB H 0.066597 0.883938 0.262776 0.087 Uiso 0.5 1 calc R U P B 3
C019 C 0.8355(9) 0.8110(8) 0.2607(8) 0.081(3) Uani 0.691(3) 1 d D U P A 1
H019 H 0.808121 0.846385 0.305361 0.097 Uiso 0.691(3) 1 calc R U P A 1
C01A C 0.6232(12) 0.7109(10) 0.1136(9) 0.058(3) Uani 0.691(3) 1 d D U P A 1
H01D H 0.692488 0.682475 0.126277 0.087 Uiso 0.691(3) 1 calc R U P A 1
H01E H 0.627962 0.770790 0.085550 0.087 Uiso 0.691(3) 1 calc R U P A 1
H01F H 0.574375 0.673198 0.069244 0.087 Uiso 0.691(3) 1 calc R U P A 1
C01B C 0.152(4) 0.746(4) 0.742(4) 0.084(8) Uani 0.5 1 d . U P B 3
H5 H 0.226293 0.760876 0.767875 0.101 Uiso 0.5 1 calc R U P B 3
HC H 0.120715 0.719681 0.793446 0.101 Uiso 0.5 1 calc R U P B 3
C01C C 0.0770(14) 0.8717(10) 0.6849(13) 0.060(4) Uani 0.5 1 d . U P C 4
H9 H 0.088543 0.891015 0.752233 0.072 Uiso 0.5 1 calc R U P C 4
HD H 0.002794 0.853526 0.665011 0.072 Uiso 0.5 1 calc R U P C 4
C4 C 0.8579(10) 0.7192(8) 0.2843(7) 0.069(3) Uani 0.691(3) 1 d D U P A 1
C01F C 0.1901(17) 0.7453(13) 0.2465(15) 0.073(5) Uani 0.5 1 d . U P B 3
H6 H 0.115385 0.729173 0.225168 0.087 Uiso 0.5 1 calc R U P B 3
HE H 0.215984 0.769449 0.191054 0.087 Uiso 0.5 1 calc R U P B 3
C01G C 0.2581(16) 0.6251(12) 0.3127(14) 0.068(2) Uani 0.5 1 d . U P C 4
H10 H 0.330573 0.647927 0.319098 0.081 Uiso 0.5 1 calc R U P C 4
HF H 0.237879 0.598534 0.248395 0.081 Uiso 0.5 1 calc R U P C 4
C01H C 0.4859(8) 0.7792(7) 0.1955(10) 0.070(3) Uani 0.691(3) 1 d D U P A 1
H01G H 0.425941 0.745632 0.159803 0.104 Uiso 0.691(3) 1 calc R U P A 1
H01H H 0.496572 0.834286 0.160689 0.104 Uiso 0.691(3) 1 calc R U P A 1
H01I H 0.472201 0.795367 0.258147 0.104 Uiso 0.691(3) 1 calc R U P A 1
C01I C 0.6925(13) 1.0000(9) 0.5072(9) 0.088(4) Uani 0.691(3) 1 d D U P A 1
H01J H 0.630721 0.959691 0.486234 0.105 Uiso 0.691(3) 1 calc R U P A 1
C01J C 0.1487(16) 0.9560(19) 0.3651(18) 0.079(6) Uani 0.5 1 d . U P B 3
H7 H 0.223711 0.970578 0.387525 0.095 Uiso 0.5 1 calc R U P B 3
HG H 0.112751 1.013055 0.342100 0.095 Uiso 0.5 1 calc R U P B 3
C01K C 0.6477(16) 1.0988(10) 0.4954(11) 0.084(5) Uani 0.691(3) 1 d D U P A 1
H01K H 0.606187 1.110556 0.544158 0.126 Uiso 0.691(3) 1 calc R U P A 1
H01L H 0.603198 1.105445 0.432230 0.126 Uiso 0.691(3) 1 calc R U P A 1
H01M H 0.705695 1.142061 0.502377 0.126 Uiso 0.691(3) 1 calc R U P A 1
C01L C 0.2152(18) 0.5516(12) 0.3602(15) 0.094(6) Uani 0.5 1 d . U P B 3
H8 H 0.279772 0.532411 0.339039 0.113 Uiso 0.5 1 calc R U P B 3
HH H 0.155111 0.524778 0.315700 0.113 Uiso 0.5 1 calc R U P B 3
C01N C 0.4812(7) 0.6467(5) 0.8184(7) 0.106(4) Uani 0.691(3) 1 d DG U P A 1
H01N H 0.497462 0.584674 0.830468 0.128 Uiso 0.691(3) 1 calc R U P A 1
C01M C 0.4949(8) 0.6860(5) 0.7337(6) 0.083(3) Uani 0.691(3) 1 d DG U P A 1
H01O H 0.520551 0.650716 0.687792 0.100 Uiso 0.691(3) 1 calc R U P A 1
C3 C 0.4712(8) 0.7768(5) 0.7161(5) 0.075(3) Uani 0.691(3) 1 d DG U P A 1
C01R C 0.4337(8) 0.8283(5) 0.7832(7) 0.102(4) Uani 0.691(3) 1 d DG U P A 1
H01R H 0.417514 0.890383 0.771189 0.122 Uiso 0.691(3) 1 calc R U P A 1
C00T C 0.4200(9) 0.7891(8) 0.8680(6) 0.138(6) Uani 0.691(3) 1 d DG U P A 1
H00T H 0.394424 0.824344 0.913864 0.166 Uiso 0.691(3) 1 calc R U P A 1
C01D C 0.4438(9) 0.6983(8) 0.8856(5) 0.138(6) Uani 0.691(3) 1 d DG U P A 1
H01P H 0.434398 0.671489 0.943505 0.165 Uiso 0.691(3) 1 calc R U P A 1
C01O C 0.9098(14) 0.7101(12) 0.1287(11) 0.125(5) Uani 0.691(3) 1 d D U P A 1
H01Q H 0.932290 0.675081 0.080895 0.151 Uiso 0.691(3) 1 calc R U P A 1
C01P C 0.8973(9) 0.6701(9) 0.2166(9) 0.098(3) Uani 0.691(3) 1 d D U P A 1
H01S H 0.916479 0.608679 0.228910 0.118 Uiso 0.691(3) 1 calc R U P A 1
C01Q C 0.207(2) 0.5056(16) 0.5225(17) 0.084(6) Uani 0.5 1 d . U P C 4
H11 H 0.265836 0.463020 0.540500 0.101 Uiso 0.5 1 calc R U P C 4
HI H 0.147530 0.471226 0.484804 0.101 Uiso 0.5 1 calc R U P C 4
O01S O 0.1440(8) 0.6876(6) 0.6679(7) 0.061(2) Uani 0.5 1 d . U P B 3
C01T C 0.8497(9) 0.8532(9) 0.1795(9) 0.103(4) Uani 0.691(3) 1 d D U P A 1
H01T H 0.834061 0.915407 0.167854 0.123 Uiso 0.691(3) 1 calc R U P A 1
C01U C 0.8483(10) 0.7197(7) 0.7988(11) 0.086(4) Uani 0.691(3) 1 d D U P A 1
H01U H 0.871139 0.712240 0.738075 0.130 Uiso 0.691(3) 1 calc R U P A 1
H01V H 0.834924 0.660118 0.823912 0.130 Uiso 0.691(3) 1 calc R U P A 1
H01W H 0.903204 0.750510 0.844148 0.130 Uiso 0.691(3) 1 calc R U P A 1
C01V C 0.5837(19) 0.5087(13) 0.5600(14) 0.150(8) Uani 0.691(3) 1 d D U P A 1
H01X H 0.622467 0.519592 0.624792 0.225 Uiso 0.691(3) 1 calc R U P A 1
H01Y H 0.541636 0.453625 0.559006 0.225 Uiso 0.691(3) 1 calc R U P A 1
HJ H 0.537503 0.560170 0.539142 0.225 Uiso 0.691(3) 1 calc R U P A 1
C01W C 0.8920(10) 0.5622(9) 0.4138(13) 0.114(5) Uani 0.691(3) 1 d D U P A 1
H01Z H 0.894958 0.540454 0.478770 0.172 Uiso 0.691(3) 1 calc R U P A 1
HK H 0.963090 0.566390 0.401186 0.172 Uiso 0.691(3) 1 calc R U P A 1
HL H 0.850803 0.519926 0.368676 0.172 Uiso 0.691(3) 1 calc R U P A 1
O01X O 0.1904(7) 0.7020(7) 0.3180(7) 0.058(2) Uani 0.5 1 d . U P C 4
C01Y C 0.8884(10) 0.7996(11) 0.1156(9) 0.115(4) Uani 0.691(3) 1 d D U P A 1
H01 H 0.900812 0.827014 0.058963 0.138 Uiso 0.691(3) 1 calc R U P A 1
C020 C 0.763(2) 0.9832(14) 0.4386(12) 0.197(12) Uani 0.691(3) 1 d D U P A 1
H02A H 0.726862 1.001286 0.374704 0.295 Uiso 0.691(3) 1 calc R U P A 1
H02B H 0.779884 0.918716 0.438643 0.295 Uiso 0.691(3) 1 calc R U P A 1
H02C H 0.826982 1.018499 0.457223 0.295 Uiso 0.691(3) 1 calc R U P A 1
C5 C 0.874(2) 0.7311(18) 0.516(2) 0.076(9) Uani 0.309(3) 1 d D U P A 2
H5A H 0.910828 0.781520 0.491559 0.092 Uiso 0.309(3) 1 calc R U P A 2
H5B H 0.915315 0.704005 0.574890 0.092 Uiso 0.309(3) 1 calc R U P A 2
C0 C 0.501(4) 0.575(3) 0.198(2) 0.052(5) Uani 0.309(3) 1 d D U P A 2
H0 H 0.486721 0.590706 0.132006 0.062 Uiso 0.309(3) 1 calc R U P A 2
C00B C 0.6033(19) 0.6005(16) 0.3579(16) 0.045(4) Uani 0.309(3) 1 d D U P A 2
C1AA C 0.463(3) 0.497(2) 0.229(2) 0.056(5) Uani 0.309(3) 1 d D U P A 2
H1AA H 0.418263 0.458636 0.185095 0.068 Uiso 0.309(3) 1 calc R U P A 2
C2AA C 0.562(4) 0.632(2) 0.264(2) 0.049(5) Uani 0.309(3) 1 d D U P A 2
C00J C 0.5683(18) 0.5174(15) 0.3858(14) 0.049(4) Uani 0.309(3) 1 d D U P A 2
C3AA C 0.596(3) 0.7243(16) 0.233(2) 0.056(6) Uani 0.309(3) 1 d D U P A 2
H3AA H 0.670164 0.732728 0.266681 0.067 Uiso 0.309(3) 1 calc R U P A 2
C4AA C 0.4893(19) 0.4736(16) 0.3221(18) 0.055(4) Uani 0.309(3) 1 d D U P A 2
H4AA H 0.452316 0.425672 0.344936 0.066 Uiso 0.309(3) 1 calc R U P A 2
C5AA C 0.639(2) 0.3881(17) 0.492(2) 0.092(8) Uani 0.309(3) 1 d D U P A 2
H5AA H 0.581727 0.352921 0.453770 0.138 Uiso 0.309(3) 1 calc R U P A 2
H5AB H 0.652659 0.366397 0.557307 0.138 Uiso 0.309(3) 1 calc R U P A 2
H5AC H 0.702114 0.381167 0.464759 0.138 Uiso 0.309(3) 1 calc R U P A 2
C4DA C 0.609(2) 0.4857(18) 0.4895(17) 0.103(6) Uani 0.309(3) 1 d D U P A 2
H4DA H 0.671287 0.522479 0.518087 0.124 Uiso 0.309(3) 1 calc R U P A 2
C6AA C 0.598(4) 0.729(3) 0.127(2) 0.082(9) Uani 0.309(3) 1 d D U P A 2
H6AA H 0.613928 0.790836 0.109779 0.123 Uiso 0.309(3) 1 calc R U P A 2
H6AB H 0.529394 0.711103 0.089864 0.123 Uiso 0.309(3) 1 calc R U P A 2
H6AC H 0.651743 0.687756 0.112287 0.123 Uiso 0.309(3) 1 calc R U P A 2
C7AA C 0.534(3) 0.7985(15) 0.267(2) 0.099(8) Uani 0.309(3) 1 d D U P A 2
H7AA H 0.461259 0.778519 0.262963 0.148 Uiso 0.309(3) 1 calc R U P A 2
H7AB H 0.535083 0.852587 0.228220 0.148 Uiso 0.309(3) 1 calc R U P A 2
H7AC H 0.564553 0.812674 0.333780 0.148 Uiso 0.309(3) 1 calc R U P A 2
C8AA C 0.518(3) 0.504(3) 0.547(2) 0.127(12) Uani 0.309(3) 1 d D U P A 2
H8AA H 0.538955 0.481129 0.611783 0.190 Uiso 0.309(3) 1 calc R U P A 2
H8AB H 0.453712 0.473445 0.515223 0.190 Uiso 0.309(3) 1 calc R U P A 2
H8AC H 0.504811 0.569367 0.548735 0.190 Uiso 0.309(3) 1 calc R U P A 2
Si4 Si 0.8069(8) 0.6510(7) 0.4273(8) 0.076(3) Uani 0.309(3) 1 d D U P A 2
N4 N 0.6785(14) 0.6569(17) 0.415(2) 0.062(4) Uani 0.309(3) 1 d D U P A 2
C8 C 0.8572(16) 0.6734(14) 0.3101(11) 0.084(5) Uani 0.309(3) 1 d DG U P A 2
C1BA C 0.8780(17) 0.6019(12) 0.2537(14) 0.108(7) Uani 0.309(3) 1 d DG U P A 2
H1BA H 0.873428 0.541373 0.274699 0.130 Uiso 0.309(3) 1 calc R U P A 2
C0BA C 0.9057(18) 0.6190(16) 0.1666(13) 0.114(7) Uani 0.309(3) 1 d DG U P A 2
H0BA H 0.919933 0.570132 0.128027 0.137 Uiso 0.309(3) 1 calc R U P A 2
C01Z C 0.912(2) 0.7075(18) 0.1359(13) 0.132(9) Uani 0.309(3) 1 d DG U P A 2
H1 H 0.931280 0.719193 0.076304 0.159 Uiso 0.309(3) 1 calc R U P A 2
C2BA C 0.892(2) 0.7790(13) 0.1923(17) 0.116(6) Uani 0.309(3) 1 d DG U P A 2
H2BA H 0.896122 0.839496 0.171252 0.140 Uiso 0.309(3) 1 calc R U P A 2
C5DA C 0.8639(17) 0.7619(12) 0.2794(16) 0.104(8) Uani 0.309(3) 1 d DG U P A 2
H5DA H 0.849617 0.810739 0.317924 0.125 Uiso 0.309(3) 1 calc R U P A 2
C3BA C 0.859(3) 0.5335(17) 0.456(3) 0.138(11) Uani 0.309(3) 1 d D U P A 2
H3BA H 0.935960 0.535130 0.469827 0.207 Uiso 0.309(3) 1 calc R U P A 2
H3BB H 0.835087 0.493804 0.401222 0.207 Uiso 0.309(3) 1 calc R U P A 2
H3BC H 0.833974 0.510410 0.511249 0.207 Uiso 0.309(3) 1 calc R U P A 2
Si3 Si 0.4953(13) 0.8442(11) 0.5820(11) 0.084(4) Uani 0.309(3) 1 d D U P A 2
N3 N 0.6244(16) 0.839(2) 0.5715(18) 0.062(4) Uani 0.309(3) 1 d D U P A 2
C6DA C 0.763(2) 0.8691(14) 0.7093(14) 0.043(2) Uani 0.309(3) 1 d D U P A 2
C7DA C 0.701(3) 0.896(2) 0.626(2) 0.043(2) Uani 0.309(3) 1 d D U P A 2
C00E C 0.741(3) 0.7851(15) 0.7625(17) 0.050(6) Uani 0.309(3) 1 d D U P A 2
H00J H 0.663156 0.777101 0.753782 0.060 Uiso 0.309(3) 1 calc R U P A 2
C4BA C 0.8044(17) 1.0263(15) 0.6184(12) 0.043(2) Uani 0.309(3) 1 d D U P A 2
H4BA H 0.822435 1.077893 0.585536 0.052 Uiso 0.309(3) 1 calc R U P A 2
C5BA C 0.7174(18) 0.9787(15) 0.5786(15) 0.043(2) Uani 0.309(3) 1 d D U P A 2
C6BA C 0.8476(19) 0.9262(15) 0.7534(13) 0.043(2) Uani 0.309(3) 1 d D U P A 2
H6BA H 0.888200 0.911586 0.814010 0.052 Uiso 0.309(3) 1 calc R U P A 2
C7BA C 0.8689(17) 1.0032(13) 0.7054(13) 0.043(2) Uani 0.309(3) 1 d D U P A 2
H7BA H 0.926975 1.040352 0.731385 0.052 Uiso 0.309(3) 1 calc R U P A 2
C8BA C 0.4155(17) 0.8601(15) 0.8565(18) 0.085(3) Uani 0.309(3) 1 d D U P A 2
H8BA H 0.392849 0.905100 0.895315 0.101 Uiso 0.309(3) 1 calc R U P A 2
C9BA C 0.7880(17) 0.7860(14) 0.8691(13) 0.069(5) Uani 0.309(3) 1 d D U P A 2
H9BA H 0.749475 0.743705 0.902096 0.103 Uiso 0.309(3) 1 calc R U P A 2
H9BB H 0.783055 0.847091 0.894279 0.103 Uiso 0.309(3) 1 calc R U P A 2
H9BC H 0.861659 0.767749 0.879012 0.103 Uiso 0.309(3) 1 calc R U P A 2
C7 C 0.467(2) 0.8137(16) 0.7031(16) 0.085(3) Uani 0.309(3) 1 d D U P A 2
C6 C 0.437(4) 0.753(3) 0.498(3) 0.088(3) Uani 0.309(3) 1 d D U P A 2
H6A H 0.411958 0.779293 0.435105 0.132 Uiso 0.309(3) 1 calc R U P A 2
H6B H 0.377925 0.725785 0.521145 0.132 Uiso 0.309(3) 1 calc R U P A 2
H6C H 0.489881 0.707154 0.494819 0.132 Uiso 0.309(3) 1 calc R U P A 2
C0AA C 0.437(4) 0.959(2) 0.544(3) 0.136(14) Uani 0.309(3) 1 d D U P A 2
H0AA H 0.431506 0.994099 0.600410 0.204 Uiso 0.309(3) 1 calc R U P A 2
H0AB H 0.367680 0.950696 0.504112 0.204 Uiso 0.309(3) 1 calc R U P A 2
H0AC H 0.482736 0.990333 0.507808 0.204 Uiso 0.309(3) 1 calc R U P A 2
C1CA C 0.426(2) 0.7705(16) 0.8856(19) 0.085(3) Uani 0.309(3) 1 d D U P A 2
H1CA H 0.410708 0.756261 0.946144 0.101 Uiso 0.309(3) 1 calc R U P A 2
C2CA C 0.6449(16) 1.0017(12) 0.4896(12) 0.038(4) Uani 0.309(3) 1 d D U P A 2
H2CA H 0.577336 0.970186 0.490964 0.045 Uiso 0.309(3) 1 calc R U P A 2
C3CA C 0.621(4) 1.1057(16) 0.483(3) 0.094(12) Uani 0.309(3) 1 d D U P A 2
H3CA H 0.596000 1.125355 0.539719 0.141 Uiso 0.309(3) 1 calc R U P A 2
H3CB H 0.566490 1.117710 0.426336 0.141 Uiso 0.309(3) 1 calc R U P A 2
H3CC H 0.684515 1.138922 0.477779 0.141 Uiso 0.309(3) 1 calc R U P A 2
C4CA C 0.473(2) 0.7275(16) 0.7400(19) 0.085(3) Uani 0.309(3) 1 d D U P A 2
H4CA H 0.490426 0.680222 0.701085 0.101 Uiso 0.309(3) 1 calc R U P A 2
C5CA C 0.455(2) 0.7026(17) 0.8349(19) 0.085(3) Uani 0.309(3) 1 d D U P A 2
H5CA H 0.463306 0.642476 0.858395 0.101 Uiso 0.309(3) 1 calc R U P A 2
C6CA C 0.4411(17) 0.8838(16) 0.7627(18) 0.085(3) Uani 0.309(3) 1 d D U P A 2
H6CA H 0.440137 0.945086 0.742822 0.101 Uiso 0.309(3) 1 calc R U P A 2
C7CA C 0.7874(15) 0.7025(11) 0.7209(14) 0.052(4) Uani 0.309(3) 1 d D U P A 2
H7CA H 0.763841 0.701739 0.651747 0.078 Uiso 0.309(3) 1 calc R U P A 2
H7CB H 0.764185 0.647157 0.748126 0.078 Uiso 0.309(3) 1 calc R U P A 2
H7CC H 0.864009 0.705994 0.736465 0.078 Uiso 0.309(3) 1 calc R U P A 2
C0CA C 0.6833(17) 0.9669(14) 0.4057(13) 0.060(6) Uani 0.309(3) 1 d D U P A 2
H0CA H 0.753638 0.990636 0.406242 0.090 Uiso 0.309(3) 1 calc R U P A 2
H0CB H 0.635834 0.986446 0.347495 0.090 Uiso 0.309(3) 1 calc R U P A 2
H0CC H 0.685668 0.900737 0.408027 0.090 Uiso 0.309(3) 1 calc R U P A 2
C8CA C 0.1365(15) 0.8520(11) 0.2695(12) 0.068(2) Uani 0.5 1 d . U P C 4
H8CA H 0.143944 0.901552 0.224920 0.081 Uiso 0.5 1 calc R U P C 4
H8CB H 0.063247 0.830097 0.254332 0.081 Uiso 0.5 1 calc R U P C 4
C9CA C 0.2004(18) 0.6526(16) 0.7230(13) 0.080(5) Uani 0.5 1 d . U P C 4
H9CA H 0.272941 0.676107 0.735746 0.095 Uiso 0.5 1 calc R U P C 4
H9CB H 0.195392 0.604220 0.769576 0.095 Uiso 0.5 1 calc R U P C 4
C1DA C 0.0999(17) 0.9643(12) 0.3730(15) 0.067(5) Uani 0.5 1 d . U P C 4
H1DA H 0.024315 0.951060 0.352531 0.080 Uiso 0.5 1 calc R U P C 4
H1DB H 0.118699 1.012650 0.331715 0.080 Uiso 0.5 1 calc R U P C 4
C0DA C 0.1225(13) 0.9958(15) 0.4768(13) 0.060(5) Uani 0.5 1 d . U P C 4
H0DA H 0.197244 1.012379 0.496575 0.073 Uiso 0.5 1 calc R U P C 4
H0DB H 0.079411 1.049436 0.484315 0.073 Uiso 0.5 1 calc R U P C 4
C11 C 0.1011(17) 0.9515(18) 0.6222(19) 0.072(6) Uani 0.5 1 d . U P C 4
H11A H 0.049197 1.000255 0.622929 0.087 Uiso 0.5 1 calc R U P C 4
H11B H 0.171356 0.976201 0.649134 0.087 Uiso 0.5 1 calc R U P C 4
C13 C 0.2109(18) 0.7751(14) 0.2581(19) 0.068(2) Uani 0.5 1 d . U P C 4
H13A H 0.199046 0.755117 0.190932 0.081 Uiso 0.5 1 calc R U P C 4
H13B H 0.284467 0.795348 0.277165 0.081 Uiso 0.5 1 calc R U P C 4
C16 C 0.2484(13) 0.6655(12) 0.2805(10) 0.065(4) Uani 0.5 1 d . U P B 3
H16A H 0.244111 0.621489 0.227875 0.078 Uiso 0.5 1 calc R U P B 3
H16B H 0.322909 0.681425 0.303075 0.078 Uiso 0.5 1 calc R U P B 3
C2DA C 0.2589(15) 0.5496(14) 0.3848(13) 0.068(2) Uani 0.5 1 d . U P C 4
H2DA H 0.207404 0.502935 0.357137 0.081 Uiso 0.5 1 calc R U P C 4
H2DB H 0.329025 0.520985 0.397750 0.081 Uiso 0.5 1 calc R U P C 4
C18 C 0.2175(18) 0.5083(14) 0.4702(19) 0.083(5) Uani 0.5 1 d . U P B 3
H18A H 0.151137 0.475302 0.469381 0.099 Uiso 0.5 1 calc R U P B 3
H18B H 0.275240 0.463794 0.484593 0.099 Uiso 0.5 1 calc R U P B 3
C38 C 0.1731(16) 0.5392(13) 0.6157(16) 0.082(5) Uani 0.5 1 d . U P C 4
H38A H 0.101106 0.517410 0.614866 0.098 Uiso 0.5 1 calc R U P C 4
H38B H 0.219497 0.509986 0.670318 0.098 Uiso 0.5 1 calc R U P C 4
C35 C 0.125(4) 0.727(4) 0.732(5) 0.084(8) Uani 0.5 1 d . U P C 4
H35A H 0.052227 0.705225 0.712085 0.101 Uiso 0.5 1 calc R U P C 4
H35B H 0.135026 0.747124 0.799038 0.101 Uiso 0.5 1 calc R U P C 4
C3DA C 0.093(2) 0.8283(13) 0.7008(14) 0.082(6) Uani 0.5 1 d . U P B 3
H3DA H 0.019823 0.809792 0.674104 0.099 Uiso 0.5 1 calc R U P B 3
H3DB H 0.090057 0.870938 0.753429 0.099 Uiso 0.5 1 calc R U P B 3
K2 K 0.1591(6) 0.7523(5) 0.4964(6) 0.096(3) Uani 0.5 1 d . . P C 4

loop_
_atom_site_aniso_label
_atom_site_aniso_U_11
_atom_site_aniso_U_22
_atom_site_aniso_U_33
_atom_site_aniso_U_23
_atom_site_aniso_U_13
_atom_site_aniso_U_12
Mn1 0.0641(10) 0.0596(10) 0.0661(10) -0.0321(8) 0.0002(7) -0.0013(8)
K1 0.0527(14) 0.049(2) 0.0451(19) -0.0021(16) 0.0142(15) 0.0047(13)
Si1 0.070(3) 0.075(3) 0.065(2) -0.0055(18) -0.007(2) -0.027(3)
Si2 0.073(3) 0.075(2) 0.058(2) -0.0020(15) -0.0066(17) -0.0319(17)
N1 0.075(5) 0.064(6) 0.033(5) -0.015(4) 0.001(4) -0.021(4)
C006 0.039(4) 0.044(4) 0.037(4) -0.012(3) 0.008(4) 0.009(3)
C007 0.049(8) 0.059(6) 0.093(10) 0.001(6) -0.013(8) -0.002(5)
Mn2 0.067(3) 0.069(3) 0.081(3) -0.019(2) 0.0059(19) -0.005(2)
C009 0.047(6) 0.045(4) 0.049(7) -0.010(4) 0.012(4) -0.004(4)
C00A 0.039(5) 0.046(5) 0.066(5) -0.016(4) 0.027(4) -0.007(4)
N2 0.080(6) 0.060(6) 0.058(6) -0.022(5) 0.004(5) -0.026(4)
C00C 0.060(7) 0.044(5) 0.106(10) -0.006(6) -0.003(7) -0.012(4)
C00D 0.046(6) 0.041(5) 0.075(8) 0.002(4) 0.020(6) -0.003(4)
O00E 0.061(7) 0.087(8) 0.057(6) -0.004(6) 0.023(5) 0.006(5)
O00F 0.061(6) 0.078(7) 0.069(7) 0.002(5) -0.010(5) -0.001(5)
C00G 0.071(7) 0.039(4) 0.069(6) -0.001(5) 0.013(6) -0.006(4)
C00H 0.036(6) 0.037(4) 0.077(6) -0.008(4) 0.011(5) 0.000(4)
C00I 0.044(6) 0.057(5) 0.078(6) -0.010(4) 0.026(5) -0.008(4)
O00J 0.078(7) 0.062(6) 0.040(5) 0.015(5) 0.004(5) -0.002(5)
C00K 0.077(7) 0.041(4) 0.046(6) -0.002(4) 0.003(4) 0.005(4)
C00L 0.037(5) 0.045(5) 0.069(7) -0.005(4) 0.003(5) -0.001(4)
C00M 0.045(5) 0.047(4) 0.059(6) -0.003(4) -0.003(5) -0.001(3)
O00N 0.075(6) 0.053(6) 0.067(7) -0.007(5) 0.017(5) -0.009(5)
C00O 0.064(6) 0.058(5) 0.080(7) -0.011(5) -0.007(6) -0.020(4)
C00P 0.13(2) 0.076(12) 0.096(17) -0.012(10) 0.023(13) 0.053(13)
O00Q 0.042(5) 0.086(8) 0.062(6) -0.012(5) 0.003(4) -0.009(5)
C00R 0.043(5) 0.043(4) 0.102(8) -0.003(5) 0.015(5) -0.003(4)
C2 0.092(10) 0.128(11) 0.078(7) -0.017(7) 0.003(7) -0.063(9)
C00U 0.078(8) 0.082(7) 0.066(6) 0.014(5) 0.024(6) 0.007(6)
C00V 0.083(9) 0.081(6) 0.079(8) 0.000(6) 0.002(7) 0.014(6)
C00W 0.132(17) 0.052(10) 0.084(14) 0.008(11) -0.015(12) -0.004(10)
O00Y 0.087(7) 0.048(5) 0.093(8) 0.005(5) 0.018(6) 0.000(5)
O00Z 0.039(5) 0.059(6) 0.070(7) 0.010(5) 0.009(4) 0.008(4)
C1 0.071(6) 0.113(6) 0.071(5) -0.027(4) -0.010(4) -0.028(5)
C011 0.095(9) 0.066(6) 0.064(6) -0.003(5) 0.022(6) -0.006(6)
O012 0.050(5) 0.065(6) 0.075(7) 0.007(5) 0.015(4) 0.002(4)
C013 0.084(13) 0.075(12) 0.103(19) 0.034(10) 0.000(13) 0.000(10)
C014 0.072(8) 0.080(7) 0.121(12) 0.001(7) -0.018(8) -0.008(6)
O015 0.091(7) 0.055(6) 0.068(7) -0.005(5) 0.030(5) -0.013(5)
O016 0.082(7) 0.075(7) 0.069(6) 0.002(5) 0.013(6) 0.025(6)
C017 0.057(10) 0.058(8) 0.106(13) 0.036(8) -0.006(10) -0.012(9)
C018 0.053(8) 0.077(9) 0.078(10) 0.023(7) -0.008(7) 0.002(8)
C019 0.062(7) 0.097(7) 0.079(7) 0.006(6) 0.000(5) -0.013(6)
C01A 0.051(7) 0.060(7) 0.064(6) -0.002(5) 0.012(5) -0.002(5)
C01B 0.08(2) 0.124(19) 0.043(11) 0.011(13) 0.000(14) 0.011(14)
C01C 0.069(9) 0.060(8) 0.057(9) -0.033(6) 0.028(7) -0.006(7)
C4 0.044(6) 0.102(7) 0.059(5) -0.004(5) 0.002(4) -0.018(5)
C01F 0.074(11) 0.088(11) 0.054(8) -0.012(8) 0.009(7) -0.001(8)
C01G 0.062(5) 0.075(6) 0.066(6) 0.000(4) 0.011(4) 0.000(4)
C01H 0.057(6) 0.052(5) 0.104(8) 0.014(5) 0.027(6) 0.014(4)
C01I 0.130(12) 0.075(7) 0.056(7) -0.009(5) 0.012(7) 0.030(8)
C01J 0.057(11) 0.088(13) 0.087(11) 0.017(8) 0.001(10) 0.013(11)
C01K 0.103(13) 0.100(9) 0.056(7) 0.029(6) 0.030(8) 0.040(7)
C01L 0.115(16) 0.049(8) 0.114(13) -0.044(8) 0.013(11) 0.001(9)
C01N 0.061(8) 0.155(11) 0.094(8) 0.036(7) -0.009(6) -0.038(7)
C01M 0.057(7) 0.097(7) 0.095(8) 0.020(6) 0.011(6) -0.022(6)
C3 0.065(7) 0.088(7) 0.064(6) -0.009(5) -0.008(5) -0.020(7)
C01R 0.075(8) 0.132(9) 0.094(8) -0.039(7) 0.006(6) -0.032(7)
C00T 0.115(12) 0.208(14) 0.096(10) -0.045(10) 0.033(10) -0.075(11)
C01D 0.107(11) 0.226(14) 0.074(8) -0.005(9) 0.003(7) -0.077(11)
C01O 0.073(10) 0.203(11) 0.103(9) -0.037(9) 0.023(8) -0.034(10)
C01P 0.057(7) 0.137(9) 0.094(7) -0.042(6) -0.002(6) -0.013(7)
C01Q 0.089(13) 0.056(10) 0.108(15) 0.009(10) 0.021(13) -0.017(8)
O01S 0.055(5) 0.073(6) 0.053(5) 0.006(5) 0.008(4) 0.001(4)
C01T 0.071(8) 0.137(9) 0.095(8) 0.016(6) 0.004(6) -0.042(7)
C01U 0.082(8) 0.050(6) 0.138(12) 0.021(6) 0.050(8) 0.007(5)
C01V 0.25(2) 0.108(11) 0.125(13) 0.028(10) 0.118(14) 0.069(14)
C01W 0.062(8) 0.095(8) 0.176(14) 0.043(8) 0.001(8) -0.005(6)
O01X 0.051(5) 0.072(6) 0.052(5) -0.005(5) 0.013(4) -0.002(4)
C01Y 0.078(8) 0.187(10) 0.072(7) -0.016(7) -0.003(6) -0.055(8)
C020 0.35(3) 0.165(17) 0.108(14) 0.054(12) 0.137(18) 0.15(2)
C5 0.054(13) 0.072(13) 0.085(15) -0.046(13) -0.032(12) 0.015(11)
C0 0.050(8) 0.047(7) 0.057(7) -0.001(6) 0.009(6) 0.000(6)
C00B 0.043(8) 0.044(6) 0.048(6) -0.013(5) 0.011(6) -0.001(6)
C1AA 0.058(8) 0.049(7) 0.061(7) -0.004(6) 0.011(6) -0.004(6)
C2AA 0.043(8) 0.048(7) 0.057(7) -0.002(6) 0.010(6) 0.000(6)
C00J 0.048(8) 0.048(6) 0.053(6) -0.002(5) 0.017(6) 0.005(6)
C3AA 0.044(12) 0.046(8) 0.078(13) 0.002(8) 0.012(11) 0.007(8)
C4AA 0.054(8) 0.049(7) 0.064(7) -0.002(6) 0.014(6) -0.003(6)
C5AA 0.109(19) 0.122(14) 0.054(12) 0.041(11) 0.036(14) 0.069(14)
C4DA 0.120(13) 0.122(11) 0.081(9) 0.054(9) 0.053(9) 0.075(11)
C6AA 0.10(2) 0.060(15) 0.088(14) 0.001(11) 0.026(13) 0.016(14)
C7AA 0.15(2) 0.047(10) 0.117(19) 0.015(13) 0.069(17) 0.030(13)
C8AA 0.17(2) 0.16(2) 0.071(15) 0.041(15) 0.076(16) 0.09(2)
Si4 0.057(5) 0.078(5) 0.082(6) -0.029(4) -0.009(4) -0.004(4)
N4 0.065(6) 0.051(6) 0.062(9) -0.020(7) -0.004(6) -0.015(5)
C8 0.045(10) 0.113(12) 0.083(10) -0.021(8) -0.009(8) -0.010(10)
C1BA 0.082(14) 0.134(14) 0.107(12) -0.035(11) 0.016(11) 0.000(13)
C0BA 0.065(13) 0.164(14) 0.115(14) -0.020(13) 0.020(12) 0.020(14)
C01Z 0.087(19) 0.184(15) 0.128(16) -0.011(13) 0.025(16) -0.007(16)
C2BA 0.068(13) 0.145(13) 0.139(14) 0.004(11) 0.026(12) -0.028(12)
C5DA 0.062(15) 0.120(14) 0.132(14) -0.009(13) 0.024(12) -0.014(14)
C3BA 0.12(2) 0.109(15) 0.19(3) 0.016(16) 0.04(2) 0.040(16)
Si3 0.064(6) 0.077(7) 0.090(8) -0.036(6) -0.033(5) 0.021(5)
N3 0.065(6) 0.051(6) 0.062(9) -0.020(7) -0.004(6) -0.015(5)
C6DA 0.039(4) 0.052(4) 0.035(5) -0.010(4) -0.002(4) 0.002(3)
C7DA 0.039(4) 0.052(4) 0.035(5) -0.010(4) -0.002(4) 0.002(3)
C00E 0.046(13) 0.056(10) 0.051(10) 0.006(8) 0.013(8) 0.019(8)
C4BA 0.039(4) 0.052(4) 0.035(5) -0.010(4) -0.002(4) 0.002(3)
C5BA 0.039(4) 0.052(4) 0.035(5) -0.010(4) -0.002(4) 0.002(3)
C6BA 0.039(4) 0.052(4) 0.035(5) -0.010(4) -0.002(4) 0.002(3)
C7BA 0.039(4) 0.052(4) 0.035(5) -0.010(4) -0.002(4) 0.002(3)
C8BA 0.040(5) 0.100(8) 0.104(7) -0.022(6) -0.008(5) -0.004(5)
C9BA 0.067(13) 0.090(13) 0.055(9) 0.022(8) 0.026(9) 0.036(11)
C7 0.040(5) 0.100(8) 0.104(7) -0.022(6) -0.008(5) -0.004(5)
C6 0.071(6) 0.113(6) 0.071(5) -0.027(4) -0.010(4) -0.028(5)
C0AA 0.12(2) 0.103(15) 0.14(3) 0.010(17) -0.06(2) 0.031(16)
C1CA 0.040(5) 0.100(8) 0.104(7) -0.022(6) -0.008(5) -0.004(5)
C2CA 0.048(9) 0.039(8) 0.023(6) -0.004(5) 0.001(6) -0.016(7)
C3CA 0.11(2) 0.044(10) 0.11(2) -0.013(11) -0.027(19) 0.018(12)
C4CA 0.040(5) 0.100(8) 0.104(7) -0.022(6) -0.008(5) -0.004(5)
C5CA 0.040(5) 0.100(8) 0.104(7) -0.022(6) -0.008(5) -0.004(5)
C6CA 0.040(5) 0.100(8) 0.104(7) -0.022(6) -0.008(5) -0.004(5)
C7CA 0.045(9) 0.038(7) 0.071(11) 0.005(7) 0.008(8) 0.007(7)
C0CA 0.077(14) 0.059(10) 0.050(9) -0.023(8) 0.029(9) -0.034(10)
C8CA 0.062(5) 0.075(6) 0.066(6) 0.000(4) 0.011(4) 0.000(4)
C9CA 0.062(9) 0.132(16) 0.045(8) 0.038(10) 0.013(7) 0.011(10)
C1DA 0.090(14) 0.044(7) 0.066(8) 0.020(6) 0.013(10) 0.016(9)
C0DA 0.042(8) 0.061(9) 0.072(10) 0.010(9) -0.005(8) 0.010(6)
C11 0.051(11) 0.073(11) 0.101(17) -0.009(10) 0.036(11) -0.016(10)
C13 0.062(5) 0.075(6) 0.066(6) 0.000(4) 0.011(4) 0.000(4)
C16 0.057(8) 0.090(11) 0.046(7) -0.015(7) 0.006(6) -0.004(7)
C2DA 0.062(5) 0.075(6) 0.066(6) 0.000(4) 0.011(4) 0.000(4)
C18 0.061(10) 0.044(9) 0.144(16) -0.015(11) 0.021(13) 0.001(7)
C38 0.084(13) 0.060(9) 0.099(11) 0.018(7) 0.013(11) -0.030(10)
C35 0.08(2) 0.124(19) 0.043(11) 0.011(13) 0.000(14) 0.011(14)
C3DA 0.124(18) 0.071(11) 0.042(8) -0.013(9) -0.011(9) -0.001(10)
K2 0.172(7) 0.053(2) 0.082(4) 0.016(2) 0.074(5) 0.025(4)

loop_
_atom_type_symbol
_atom_type_description
_atom_type_scat_dispersion_real
_atom_type_scat_dispersion_imag
_atom_type_scat_source
C C 0.0181 0.0091 'International Tables Vol C Tables 4.2.6.8 and 6.1.1.4'
H H 0.0000 0.0000 'International Tables Vol C Tables 4.2.6.8 and 6.1.1.4'
K K 0.3868 1.0657 'International Tables Vol C Tables 4.2.6.8 and 6.1.1.4'
Mn Mn -0.5299 2.8052 'International Tables Vol C Tables 4.2.6.8 and 6.1.1.4'
N N 0.0311 0.0180 'International Tables Vol C Tables 4.2.6.8 and 6.1.1.4'
O O 0.0492 0.0322 'International Tables Vol C Tables 4.2.6.8 and 6.1.1.4'
Si Si 0.2541 0.3302 'International Tables Vol C Tables 4.2.6.8 and 6.1.1.4'

loop_
_exptl_crystal_face_index_h
_exptl_crystal_face_index_k
_exptl_crystal_face_index_l
_exptl_crystal_face_perp_dist
2 2 1 0.0400
-2 -2 -1 0.0260
2 -1 -2 0.0880
-2 0 1 0.0660
0 -2 1 0.0140
0 2 -1 0.0120

loop_
_geom_angle_atom_site_label_1
_geom_angle_atom_site_label_2
_geom_angle_atom_site_label_3
_geom_angle
_geom_angle_site_symmetry_1
_geom_angle_site_symmetry_3
_geom_angle_publ_flag
N1 Mn1 N2 134.4(4) . . ?
N1 Mn1 C1 84.0(5) . . ?
C1 Mn1 N2 141.0(4) . . ?
O00F K1 O00Q 60.9(4) . . ?
O00F K1 O00Y 119.8(4) . . ?
O00F K1 O012 60.5(4) . . ?
O00F K1 O016 118.2(4) . . ?
O00F K1 O01S 165.1(4) . . ?
O00Q K1 O012 117.0(4) . . ?
O00Q K1 O016 164.5(4) . . ?
O00Y K1 O00Q 59.2(4) . . ?
O00Y K1 O012 164.3(4) . . ?
O00Y K1 O016 121.0(4) . . ?
O00Y K1 O01S 61.6(4) . . ?
O016 K1 O012 58.1(3) . . ?
O01S K1 O00Q 116.7(4) . . ?
O01S K1 O012 113.7(4) . . ?
O01S K1 O016 59.6(3) . . ?
N1 Si1 C1 101.4(8) . . ?
N1 Si1 C014 113.2(7) . . ?
N1 Si1 C3 113.3(6) . . ?
C1 Si1 C014 113.0(9) . . ?
C1 Si1 C3 110.2(9) . . ?
C014 Si1 C3 105.9(7) . . ?
N2 Si2 C2 106.0(8) . . ?
N2 Si2 C4 114.0(6) . . ?
N2 Si2 C01W 112.7(6) . . ?
C2 Si2 C4 108.1(7) . . ?
C2 Si2 C01W 111.9(8) . . ?
C01W Si2 C4 104.2(7) . . ?
Si1 N1 Mn1 89.6(5) . . ?
C009 N1 Mn1 140.9(10) . . ?
C009 N1 Si1 128.6(10) . . ?
C009 C006 C00D 121.0(8) . . ?
C00M C006 C009 121.2(8) . . ?
C00M C006 C00D 117.6(8) . . ?
C00C C007 H007 118.7 . . ?
C00C C007 C00H 122.6(13) . . ?
C00H C007 H007 118.7 . . ?
C5 Mn2 N4 96.5(8) . . ?
C5 Mn2 N3 143.7(8) . . ?
N4 Mn2 N3 119.4(8) . . ?
N1 C009 C00K 120.1(9) . . ?
C006 C009 N1 121.6(8) . . ?
C006 C009 C00K 118.3(7) . . ?
N2 C00A C00H 121.6(9) . . ?
C00I C00A N2 120.4(10) . . ?
C00I C00A C00H 117.9(9) . . ?
Si2 N2 Mn1 134.2(6) . . ?
C00A N2 Mn1 101.5(7) . . ?
C00A N2 Si2 124.3(9) . . ?
C007 C00C H00C 120.1 . . ?
C00R C00C C007 119.8(11) . . ?
C00R C00C H00C 120.1 . . ?
C006 C00D H00D 109.0 . . ?
C006 C00D C00U 112.1(9) . . ?
C006 C00D C01U 110.0(10) . . ?
C00U C00D H00D 109.0 . . ?
C00U C00D C01U 107.6(10) . . ?
C01U C00D H00D 109.0 . . ?
C01C O00E K2 116.6(10) . . ?
C35 O00E C01C 111(3) . . ?
C35 O00E K2 115(3) . . ?
C018 O00F K1 117.3(11) . . ?
C01F O00F K1 115.8(11) . . ?
C01F O00F C018 114.8(13) . . ?
C00K C00G H00G 119.3 . . ?
C00K C00G C00O 121.4(8) . . ?
C00O C00G H00G 119.3 . . ?
C007 C00H C00A 118.6(10) . . ?
C007 C00H C00L 117.6(11) . . ?
C00A C00H C00L 123.5(9) . . ?
C00A C00I C00R 120.6(9) . . ?
C00A C00I C011 122.5(10) . . ?
C00R C00I C011 116.8(9) . . ?
C9CA O00J K2 111.5(11) . . ?
C38 O00J C9CA 120.8(17) . . ?
C38 O00J K2 127.2(13) . . ?
C009 C00K C01I 123.8(9) . . ?
C00G C00K C009 118.7(8) . . ?
C00G C00K C01I 117.3(10) . . ?
C00H C00L H00L 105.6 . . ?
C00H C00L C01A 114.4(11) . . ?
C01A C00L H00L 105.6 . . ?
C01H C00L C00H 113.0(11) . . ?
C01H C00L H00L 105.6 . . ?
C01H C00L C01A 111.8(10) . . ?
C006 C00M H00M 119.6 . . ?
C00O C00M C006 120.9(8) . . ?
C00O C00M H00M 119.6 . . ?
C0DA O00N K2 119.2(11) . . ?
C11 O00N C0DA 111.5(16) . . ?
C11 O00N K2 119.5(13) . . ?
C00G C00O H00O 120.3 . . ?
C00M C00O C00G 119.5(8) . . ?
C00M C00O H00O 120.3 . . ?
H00K C00P H00N 109.4 . . ?
C00W C00P H00K 111.7 . . ?
C00W C00P H00N 111.7 . . ?
O016 C00P H00K 111.7 . . ?
O016 C00P H00N 111.7 . . ?
O016 C00P C00W 101(2) . . ?
C01L O00Q K1 128.6(14) . . ?
C01L O00Q C16 116.1(19) . . ?
C16 O00Q K1 110.9(9) . . ?
C00C C00R C00I 120.3(10) . . ?
C00C C00R H00R 119.9 . . ?
C00I C00R H00R 119.9 . . ?
Si2 C2 H2A 109.5 . . ?
Si2 C2 H2B 109.5 . . ?
Si2 C2 H2C 109.5 . . ?
H2A C2 H2B 109.5 . . ?
H2A C2 H2C 109.5 . . ?
H2B C2 H2C 109.5 . . ?
C00D C00U H00A 109.5 . . ?
C00D C00U H00B 109.5 . . ?
C00D C00U H00E 109.5 . . ?
H00A C00U H00B 109.5 . . ?
H00A C00U H00E 109.5 . . ?
H00B C00U H00E 109.5 . . ?
H00F C00V H00H 109.5 . . ?
H00F C00V H00I 109.5 . . ?
H00H C00V H00I 109.5 . . ?
C011 C00V H00F 109.5 . . ?
C011 C00V H00H 109.5 . . ?
C011 C00V H00I 109.5 . . ?
C00P C00W H00P 110.6 . . ?
C00P C00W H00Q 110.6 . . ?
H00P C00W H00Q 108.7 . . ?
O012 C00W C00P 106(2) . . ?
O012 C00W H00P 110.6 . . ?
O012 C00W H00Q 110.6 . . ?
C017 O00Y K1 124.1(13) . . ?
C017 O00Y C18 113.5(18) . . ?
C18 O00Y K1 120.1(13) . . ?
C8CA O00Z C1DA 110.1(13) . . ?
C8CA O00Z K2 113.3(9) . . ?
C1DA O00Z K2 116.9(10) . . ?
Mn1 C1 H1A 114.5 . . ?
Mn1 C1 H1B 114.5 . . ?
Si1 C1 Mn1 85.0(7) . . ?
Si1 C1 H1A 114.5 . . ?
Si1 C1 H1B 114.5 . . ?
H1A C1 H1B 111.6 . . ?
C00I C011 H011 108.7 . . ?
C00I C011 C01V 105.5(11) . . ?
C00V C011 C00I 117.6(10) . . ?
C00V C011 H011 108.7 . . ?
C00V C011 C01V 107.3(11) . . ?
C01V C011 H011 108.7 . . ?
C00W O012 K1 110.5(10) . . ?
C01J O012 K1 108.6(12) . . ?
C01J O012 C00W 113.7(18) . . ?
H2 C013 H 106.4 . . ?
C017 C013 H2 106.2 . . ?
C017 C013 H 106.2 . . ?
O01S C013 H2 106.2 . . ?
O01S C013 H 106.2 . . ?
O01S C013 C017 124(2) . . ?
Si1 C014 H01A 109.5 . . ?
Si1 C014 H01B 109.5 . . ?
Si1 C014 H01C 109.5 . . ?
H01A C014 H01B 109.5 . . ?
H01A C014 H01C 109.5 . . ?
H01B C014 H01C 109.5 . . ?
C01Q O015 K2 112.4(12) . . ?
C2DA O015 C01Q 116.1(17) . . ?
C2DA O015 K2 126.1(12) . . ?
C00P O016 K1 119.3(13) . . ?
C3DA O016 K1 111.5(11) . . ?
C3DA O016 C00P 112.5(19) . . ?
O00Y C017 C013 113.7(17) . . ?
O00Y C017 H3 108.8 . . ?
O00Y C017 HA 108.8 . . ?
C013 C017 H3 108.8 . . ?
C013 C017 HA 108.8 . . ?
H3 C017 HA 107.7 . . ?
O00F C018 H4 109.8 . . ?
O00F C018 HB 109.8 . . ?
H4 C018 HB 108.2 . . ?
C01J C018 O00F 109.4(17) . . ?
C01J C018 H4 109.8 . . ?
C01J C018 HB 109.8 . . ?
C4 C019 H019 117.0 . . ?
C01T C019 H019 117.0 . . ?
C01T C019 C4 125.9(11) . . ?
C00L C01A H01D 109.5 . . ?
C00L C01A H01E 109.5 . . ?
C00L C01A H01F 109.5 . . ?
H01D C01A H01E 109.5 . . ?
H01D C01A H01F 109.5 . . ?
H01E C01A H01F 109.5 . . ?
H5 C01B HC 108.9 . . ?
O01S C01B H5 110.8 . . ?
O01S C01B HC 110.8 . . ?
O01S C01B C3DA 105(4) . . ?
C3DA C01B H5 110.8 . . ?
C3DA C01B HC 110.8 . . ?
O00E C01C H9 109.7 . . ?
O00E C01C HD 109.7 . . ?
O00E C01C C11 109.8(16) . . ?
H9 C01C HD 108.2 . . ?
C11 C01C H9 109.7 . . ?
C11 C01C HD 109.7 . . ?
C019 C4 Si2 118.1(8) . . ?
C01P C4 Si2 127.0(10) . . ?
C01P C4 C019 114.9(10) . . ?
O00F C01F H6 109.2 . . ?
O00F C01F HE 109.2 . . ?
H6 C01F HE 107.9 . . ?
C16 C01F O00F 112.0(14) . . ?
C16 C01F H6 109.2 . . ?
C16 C01F HE 109.2 . . ?
H10 C01G HF 107.2 . . ?
O01X C01G H10 107.9 . . ?
O01X C01G HF 107.9 . . ?
O01X C01G C2DA 117.6(18) . . ?
C2DA C01G H10 107.9 . . ?
C2DA C01G HF 107.9 . . ?
C00L C01H H01G 109.5 . . ?
C00L C01H H01H 109.5 . . ?
C00L C01H H01I 109.5 . . ?
H01G C01H H01H 109.5 . . ?
H01G C01H H01I 109.5 . . ?
H01H C01H H01I 109.5 . . ?
C00K C01I H01J 105.2 . . ?
C00K C01I C01K 115.3(10) . . ?
C00K C01I C020 114.5(13) . . ?
C01K C01I H01J 105.2 . . ?
C020 C01I H01J 105.2 . . ?
C020 C01I C01K 110.3(12) . . ?
O012 C01J C018 118(2) . . ?
O012 C01J H7 107.8 . . ?
O012 C01J HG 107.8 . . ?
C018 C01J H7 107.8 . . ?
C018 C01J HG 107.8 . . ?
H7 C01J HG 107.2 . . ?
C01I C01K H01K 109.5 . . ?
C01I C01K H01L 109.5 . . ?
C01I C01K H01M 109.5 . . ?
H01K C01K H01L 109.5 . . ?
H01K C01K H01M 109.5 . . ?
H01L C01K H01M 109.5 . . ?
O00Q C01L H8 108.4 . . ?
O00Q C01L HH 108.4 . . ?
O00Q C01L C18 115.6(17) . . ?
H8 C01L HH 107.4 . . ?
C18 C01L H8 108.4 . . ?
C18 C01L HH 108.4 . . ?
C01M C01N H01N 120.0 . . ?
C01M C01N C01D 120.0 . . ?
C01D C01N H01N 120.0 . . ?
C01N C01M H01O 120.0 . . ?
C3 C01M C01N 120.0 . . ?
C3 C01M H01O 120.0 . . ?
C01M C3 Si1 117.8(6) . . ?
C01M C3 C01R 120.0 . . ?
C01R C3 Si1 122.1(5) . . ?
C3 C01R H01R 120.0 . . ?
C3 C01R C00T 120.0 . . ?
C00T C01R H01R 120.0 . . ?
C01R C00T H00T 120.0 . . ?
C01D C00T C01R 120.0 . . ?
C01D C00T H00T 120.0 . . ?
C01N C01D H01P 120.0 . . ?
C00T C01D C01N 120.0 . . ?
C00T C01D H01P 120.0 . . ?
C01P C01O H01Q 121.0 . . ?
C01Y C01O H01Q 121.0 . . ?
C01Y C01O C01P 117.9(14) . . ?
C4 C01P C01O 121.5(12) . . ?
C4 C01P H01S 119.3 . . ?
C01O C01P H01S 119.3 . . ?
O015 C01Q H11 108.2 . . ?
O015 C01Q HI 108.2 . . ?
O015 C01Q C38 116.4(19) . . ?
H11 C01Q HI 107.3 . . ?
C38 C01Q H11 108.2 . . ?
C38 C01Q HI 108.2 . . ?
C013 O01S K1 107.8(14) . . ?
C01B O01S K1 117(3) . . ?
C01B O01S C013 112(3) . . ?
C019 C01T H01T 122.2 . . ?
C019 C01T C01Y 115.6(12) . . ?
C01Y C01T H01T 122.2 . . ?
C00D C01U H01U 109.5 . . ?
C00D C01U H01V 109.5 . . ?
C00D C01U H01W 109.5 . . ?
H01U C01U H01V 109.5 . . ?
H01U C01U H01W 109.5 . . ?
H01V C01U H01W 109.5 . . ?
C011 C01V H01X 109.5 . . ?
C011 C01V H01Y 109.5 . . ?
C011 C01V HJ 109.5 . . ?
H01X C01V H01Y 109.5 . . ?
H01X C01V HJ 109.5 . . ?
H01Y C01V HJ 109.5 . . ?
Si2 C01W H01Z 109.5 . . ?
Si2 C01W HK 109.5 . . ?
Si2 C01W HL 109.5 . . ?
H01Z C01W HK 109.5 . . ?
H01Z C01W HL 109.5 . . ?
HK C01W HL 109.5 . . ?
C01G O01X K2 117.4(10) . . ?
C13 O01X C01G 111.8(15) . . ?
C13 O01X K2 115.4(11) . . ?
C01O C01Y C01T 124.1(14) . . ?
C01O C01Y H01 118.0 . . ?
C01T C01Y H01 118.0 . . ?
C01I C020 H02A 109.5 . . ?
C01I C020 H02B 109.5 . . ?
C01I C020 H02C 109.5 . . ?
H02A C020 H02B 109.5 . . ?
H02A C020 H02C 109.5 . . ?
H02B C020 H02C 109.5 . . ?
Mn2 C5 H5A 115.8 . . ?
Mn2 C5 H5B 115.8 . . ?
H5A C5 H5B 112.8 . . ?
Si4 C5 Mn2 76.4(9) . . ?
Si4 C5 H5A 115.8 . . ?
Si4 C5 H5B 115.8 . . ?
C1AA C0 H0 120.5 . . ?
C1AA C0 C2AA 119(2) . . ?
C2AA C0 H0 120.5 . . ?
C00J C00B C2AA 118.4(16) . . ?
C00J C00B N4 125.4(19) . . ?
N4 C00B C2AA 116.2(18) . . ?
C0 C1AA H1AA 120.2 . . ?
C4AA C1AA C0 120(2) . . ?
C4AA C1AA H1AA 120.2 . . ?
C0 C2AA C00B 120.2(19) . . ?
C0 C2AA C3AA 120.0(19) . . ?
C00B C2AA C3AA 119(2) . . ?
C00B C00J C4DA 118.2(19) . . ?
C4AA C00J C00B 117.5(16) . . ?
C4AA C00J C4DA 124(2) . . ?
C2AA C3AA H3AA 106.1 . . ?
C2AA C3AA C6AA 113(2) . . ?
C6AA C3AA H3AA 106.1 . . ?
C7AA C3AA C2AA 110(3) . . ?
C7AA C3AA H3AA 106.1 . . ?
C7AA C3AA C6AA 114(2) . . ?
C1AA C4AA C00J 123(2) . . ?
C1AA C4AA H4AA 118.7 . . ?
C00J C4AA H4AA 118.7 . . ?
H5AA C5AA H5AB 109.5 . . ?
H5AA C5AA H5AC 109.5 . . ?
H5AB C5AA H5AC 109.5 . . ?
C4DA C5AA H5AA 109.5 . . ?
C4DA C5AA H5AB 109.5 . . ?
C4DA C5AA H5AC 109.5 . . ?
C00J C4DA H4DA 109.0 . . ?
C00J C4DA C8AA 107(2) . . ?
C5AA C4DA C00J 110(2) . . ?
C5AA C4DA H4DA 109.0 . . ?
C5AA C4DA C8AA 112(2) . . ?
C8AA C4DA H4DA 109.0 . . ?
C3AA C6AA H6AA 109.5 . . ?
C3AA C6AA H6AB 109.5 . . ?
C3AA C6AA H6AC 109.5 . . ?
H6AA C6AA H6AB 109.5 . . ?
H6AA C6AA H6AC 109.5 . . ?
H6AB C6AA H6AC 109.5 . . ?
C3AA C7AA H7AA 109.5 . . ?
C3AA C7AA H7AB 109.5 . . ?
C3AA C7AA H7AC 109.5 . . ?
H7AA C7AA H7AB 109.5 . . ?
H7AA C7AA H7AC 109.5 . . ?
H7AB C7AA H7AC 109.5 . . ?
C4DA C8AA H8AA 109.5 . . ?
C4DA C8AA H8AB 109.5 . . ?
C4DA C8AA H8AC 109.5 . . ?
H8AA C8AA H8AB 109.5 . . ?
H8AA C8AA H8AC 109.5 . . ?
H8AB C8AA H8AC 109.5 . . ?
C5 Si4 C8 107.3(13) . . ?
C5 Si4 C3BA 110.0(15) . . ?
N4 Si4 C5 112.0(12) . . ?
N4 Si4 C8 113.8(12) . . ?
N4 Si4 C3BA 112.9(14) . . ?
C3BA Si4 C8 100.1(14) . . ?
C00B N4 Mn2 157.3(19) . . ?
C00B N4 Si4 127.0(19) . . ?
Si4 N4 Mn2 75.1(8) . . ?
C1BA C8 Si4 120.7(12) . . ?
C1BA C8 C5DA 120.0 . . ?
C5DA C8 Si4 119.1(12) . . ?
C8 C1BA H1BA 120.0 . . ?
C8 C1BA C0BA 120.0 . . ?
C0BA C1BA H1BA 120.0 . . ?
C1BA C0BA H0BA 120.0 . . ?
C01Z C0BA C1BA 120.0 . . ?
C01Z C0BA H0BA 120.0 . . ?
C0BA C01Z H1 120.0 . . ?
C2BA C01Z C0BA 120.0 . . ?
C2BA C01Z H1 120.0 . . ?
C01Z C2BA H2BA 120.0 . . ?
C01Z C2BA C5DA 120.0 . . ?
C5DA C2BA H2BA 120.0 . . ?
C8 C5DA H5DA 120.0 . . ?
C2BA C5DA C8 120.0 . . ?
C2BA C5DA H5DA 120.0 . . ?
Si4 C3BA H3BA 109.5 . . ?
Si4 C3BA H3BB 109.5 . . ?
Si4 C3BA H3BC 109.5 . . ?
H3BA C3BA H3BB 109.5 . . ?
H3BA C3BA H3BC 109.5 . . ?
H3BB C3BA H3BC 109.5 . . ?
N3 Si3 C7 116.0(14) . . ?
N3 Si3 C6 101.1(18) . . ?
N3 Si3 C0AA 111.0(18) . . ?
C6 Si3 C7 106.8(18) . . ?
C6 Si3 C0AA 111.8(19) . . ?
C0AA Si3 C7 109.7(16) . . ?
Si3 N3 Mn2 141.0(14) . . ?
C7DA N3 Mn2 97(2) . . ?
C7DA N3 Si3 121(2) . . ?
C7DA C6DA C00E 122.8(18) . . ?
C7DA C6DA C6BA 119.0(16) . . ?
C6BA C6DA C00E 117.9(18) . . ?
N3 C7DA C5BA 113.4(18) . . ?
C6DA C7DA N3 122.6(19) . . ?
C6DA C7DA C5BA 123.4(16) . . ?
C6DA C00E H00J 108.9 . . ?
C6DA C00E C9BA 115(2) . . ?
C6DA C00E C7CA 109.0(19) . . ?
C9BA C00E H00J 108.9 . . ?
C9BA C00E C7CA 106.4(19) . . ?
C7CA C00E H00J 108.9 . . ?
C5BA C4BA H4BA 118.3 . . ?
C5BA C4BA C7BA 123.4(17) . . ?
C7BA C4BA H4BA 118.3 . . ?
C7DA C5BA C2CA 118.8(15) . . ?
C4BA C5BA C7DA 115.4(16) . . ?
C4BA C5BA C2CA 125.7(16) . . ?
C6DA C6BA H6BA 120.8 . . ?
C7BA C6BA C6DA 118.4(16) . . ?
C7BA C6BA H6BA 120.8 . . ?
C4BA C7BA H7BA 120.0 . . ?
C6BA C7BA C4BA 119.9(16) . . ?
C6BA C7BA H7BA 120.0 . . ?
C1CA C8BA H8BA 121.0 . . ?
C1CA C8BA C6CA 118(2) . . ?
C6CA C8BA H8BA 121.0 . . ?
C00E C9BA H9BA 109.5 . . ?
C00E C9BA H9BB 109.5 . . ?
C00E C9BA H9BC 109.5 . . ?
H9BA C9BA H9BB 109.5 . . ?
H9BA C9BA H9BC 109.5 . . ?
H9BB C9BA H9BC 109.5 . . ?
C4CA C7 Si3 124.4(18) . . ?
C4CA C7 C6CA 116(2) . . ?
C6CA C7 Si3 119.2(17) . . ?
Si3 C6 H6A 109.5 . . ?
Si3 C6 H6B 109.5 . . ?
Si3 C6 H6C 109.5 . . ?
H6A C6 H6B 109.5 . . ?
H6A C6 H6C 109.5 . . ?
H6B C6 H6C 109.5 . . ?
Si3 C0AA H0AA 109.5 . . ?
Si3 C0AA H0AB 109.5 . . ?
Si3 C0AA H0AC 109.5 . . ?
H0AA C0AA H0AB 109.5 . . ?
H0AA C0AA H0AC 109.5 . . ?
H0AB C0AA H0AC 109.5 . . ?
C8BA C1CA H1CA 117.5 . . ?
C5CA C1CA C8BA 125(2) . . ?
C5CA C1CA H1CA 117.5 . . ?
C5BA C2CA H2CA 107.0 . . ?
C5BA C2CA C3CA 111.6(17) . . ?
C5BA C2CA C0CA 111.3(19) . . ?
C3CA C2CA H2CA 107.0 . . ?
C0CA C2CA H2CA 107.0 . . ?
C0CA C2CA C3CA 113(2) . . ?
C2CA C3CA H3CA 109.5 . . ?
C2CA C3CA H3CB 109.5 . . ?
C2CA C3CA H3CC 109.5 . . ?
H3CA C3CA H3CB 109.5 . . ?
H3CA C3CA H3CC 109.5 . . ?
H3CB C3CA H3CC 109.5 . . ?
C7 C4CA H4CA 117.3 . . ?
C7 C4CA C5CA 125(2) . . ?
C5CA C4CA H4CA 117.3 . . ?
C1CA C5CA C4CA 115(2) . . ?
C1CA C5CA H5CA 122.3 . . ?
C4CA C5CA H5CA 122.3 . . ?
C8BA C6CA H6CA 120.3 . . ?
C7 C6CA C8BA 119(2) . . ?
C7 C6CA H6CA 120.3 . . ?
C00E C7CA H7CA 109.5 . . ?
C00E C7CA H7CB 109.5 . . ?
C00E C7CA H7CC 109.5 . . ?
H7CA C7CA H7CB 109.5 . . ?
H7CA C7CA H7CC 109.5 . . ?
H7CB C7CA H7CC 109.5 . . ?
C2CA C0CA H0CA 109.5 . . ?
C2CA C0CA H0CB 109.5 . . ?
C2CA C0CA H0CC 109.5 . . ?
H0CA C0CA H0CB 109.5 . . ?
H0CA C0CA H0CC 109.5 . . ?
H0CB C0CA H0CC 109.5 . . ?
O00Z C8CA H8CA 109.8 . . ?
O00Z C8CA H8CB 109.8 . . ?
O00Z C8CA C13 109.5(17) . . ?
H8CA C8CA H8CB 108.2 . . ?
C13 C8CA H8CA 109.8 . . ?
C13 C8CA H8CB 109.8 . . ?
O00J C9CA H9CA 110.0 . . ?
O00J C9CA H9CB 110.0 . . ?
O00J C9CA C35 108(3) . . ?
H9CA C9CA H9CB 108.4 . . ?
C35 C9CA H9CA 110.0 . . ?
C35 C9CA H9CB 110.0 . . ?
O00Z C1DA H1DA 109.8 . . ?
O00Z C1DA H1DB 109.8 . . ?
O00Z C1DA C0DA 109.3(15) . . ?
H1DA C1DA H1DB 108.3 . . ?
C0DA C1DA H1DA 109.8 . . ?
C0DA C1DA H1DB 109.8 . . ?
O00N C0DA C1DA 107.8(17) . . ?
O00N C0DA H0DA 110.2 . . ?
O00N C0DA H0DB 110.2 . . ?
C1DA C0DA H0DA 110.2 . . ?
C1DA C0DA H0DB 110.2 . . ?
H0DA C0DA H0DB 108.5 . . ?
O00N C11 C01C 111.5(19) . . ?
O00N C11 H11A 109.3 . . ?
O00N C11 H11B 109.3 . . ?
C01C C11 H11A 109.3 . . ?
C01C C11 H11B 109.3 . . ?
H11A C11 H11B 108.0 . . ?
O01X C13 C8CA 107.5(19) . . ?
O01X C13 H13A 110.2 . . ?
O01X C13 H13B 110.2 . . ?
C8CA C13 H13A 110.2 . . ?
C8CA C13 H13B 110.2 . . ?
H13A C13 H13B 108.5 . . ?
O00Q C16 C01F 110.7(17) . . ?
O00Q C16 H16A 109.5 . . ?
O00Q C16 H16B 109.5 . . ?
C01F C16 H16A 109.5 . . ?
C01F C16 H16B 109.5 . . ?
H16A C16 H16B 108.1 . . ?
O015 C2DA C01G 113.2(17) . . ?
O015 C2DA H2DA 108.9 . . ?
O015 C2DA H2DB 108.9 . . ?
C01G C2DA H2DA 108.9 . . ?
C01G C2DA H2DB 108.9 . . ?
H2DA C2DA H2DB 107.8 . . ?
O00Y C18 C01L 114.8(17) . . ?
O00Y C18 H18A 108.6 . . ?
O00Y C18 H18B 108.6 . . ?
C01L C18 H18A 108.6 . . ?
C01L C18 H18B 108.6 . . ?
H18A C18 H18B 107.5 . . ?
O00J C38 C01Q 117.2(18) . . ?
O00J C38 H38A 108.0 . . ?
O00J C38 H38B 108.0 . . ?
C01Q C38 H38A 108.0 . . ?
C01Q C38 H38B 108.0 . . ?
H38A C38 H38B 107.2 . . ?
O00E C35 C9CA 109(5) . . ?
O00E C35 H35A 109.9 . . ?
O00E C35 H35B 109.9 . . ?
C9CA C35 H35A 109.9 . . ?
C9CA C35 H35B 109.9 . . ?
H35A C35 H35B 108.3 . . ?
O016 C3DA C01B 117(3) . . ?
O016 C3DA H3DA 108.0 . . ?
O016 C3DA H3DB 108.0 . . ?
C01B C3DA H3DA 108.0 . . ?
C01B C3DA H3DB 108.0 . . ?
H3DA C3DA H3DB 107.2 . . ?
O00E K2 O00J 61.9(4) . . ?
O00E K2 O00N 60.7(4) . . ?
O00E K2 O00Z 119.5(4) . . ?
O00E K2 O015 119.5(4) . . ?
O00E K2 O01X 176.1(5) . . ?
O00J K2 O00N 122.0(4) . . ?
O00J K2 O015 59.0(4) . . ?
O00J K2 O01X 116.4(4) . . ?
O00N K2 O015 175.9(5) . . ?
O00N K2 O01X 121.4(4) . . ?
O00Z K2 O00J 175.5(5) . . ?
O00Z K2 O00N 60.2(4) . . ?
O00Z K2 O015 118.4(4) . . ?
O00Z K2 O01X 61.9(4) . . ?
O01X K2 O015 58.1(3) . . ?

loop_
_geom_bond_atom_site_label_1
_geom_bond_atom_site_label_2
_geom_bond_distance
_geom_bond_site_symmetry_2
_geom_bond_publ_flag
Mn1 N1 2.042(11) . ?
Mn1 N2 2.160(12) . ?
Mn1 C1 2.11(2) . ?
K1 O00F 2.740(13) . ?
K1 O00Q 2.833(12) . ?
K1 O00Y 2.787(12) . ?
K1 O012 2.874(12) . ?
K1 O016 2.855(13) . ?
K1 O01S 2.833(12) . ?
Si1 N1 1.742(10) . ?
Si1 C1 1.843(11) . ?
Si1 C014 1.902(13) . ?
Si1 C3 1.911(8) . ?
Si2 N2 1.678(10) . ?
Si2 C2 1.843(12) . ?
Si2 C4 1.882(10) . ?
Si2 C01W 1.860(12) . ?
N1 C009 1.435(10) . ?
C006 C009 1.395(10) . ?
C006 C00D 1.518(11) . ?
C006 C00M 1.389(10) . ?
C007 H007 0.9500 . ?
C007 C00C 1.370(13) . ?
C007 C00H 1.397(13) . ?
Mn2 C5 1.83(3) . ?
Mn2 N4 2.03(2) . ?
Mn2 N3 2.20(3) . ?
C009 C00K 1.443(11) . ?
C00A N2 1.423(11) . ?
C00A C00H 1.426(12) . ?
C00A C00I 1.408(12) . ?
C00C H00C 0.9500 . ?
C00C C00R 1.358(14) . ?
C00D H00D 1.0000 . ?
C00D C00U 1.536(15) . ?
C00D C01U 1.546(15) . ?
O00E C01C 1.403(18) . ?
O00E C35 1.37(7) . ?
O00E K2 2.710(14) . ?
O00F C018 1.474(18) . ?
O00F C01F 1.44(2) . ?
C00G H00G 0.9500 . ?
C00G C00K 1.390(12) . ?
C00G C00O 1.401(14) . ?
C00H C00L 1.524(11) . ?
C00I C00R 1.417(12) . ?
C00I C011 1.530(14) . ?
O00J C9CA 1.42(2) . ?
O00J C38 1.18(2) . ?
O00J K2 2.738(12) . ?
C00K C01I 1.471(14) . ?
C00L H00L 1.0000 . ?
C00L C01A 1.543(14) . ?
C00L C01H 1.518(13) . ?
C00M H00M 0.9500 . ?
C00M C00O 1.370(12) . ?
O00N C0DA 1.38(2) . ?
O00N C11 1.34(3) . ?
O00N K2 2.755(13) . ?
C00O H00O 0.9500 . ?
C00P H00K 0.9900 . ?
C00P H00N 0.9900 . ?
C00P C00W 1.55(4) . ?
C00P O016 1.47(3) . ?
O00Q C01L 1.11(2) . ?
O00Q C16 1.391(19) . ?
C00R H00R 0.9500 . ?
C2 H2A 0.9800 . ?
C2 H2B 0.9800 . ?
C2 H2C 0.9800 . ?
C00U H00A 0.9800 . ?
C00U H00B 0.9800 . ?
C00U H00E 0.9800 . ?
C00V H00F 0.9800 . ?
C00V H00H 0.9800 . ?
C00V H00I 0.9800 . ?
C00V C011 1.482(14) . ?
C00W H00P 0.9900 . ?
C00W H00Q 0.9900 . ?
C00W O012 1.46(2) . ?
O00Y C017 1.19(2) . ?
O00Y C18 1.37(2) . ?
O00Z C8CA 1.418(19) . ?
O00Z C1DA 1.436(18) . ?
O00Z K2 2.723(12) . ?
C1 H1A 0.9900 . ?
C1 H1B 0.9900 . ?
C011 H011 1.0000 . ?
C011 C01V 1.615(19) . ?
O012 C01J 1.35(3) . ?
C013 H2 0.9900 . ?
C013 H 0.9900 . ?
C013 C017 1.60(3) . ?
C013 O01S 1.37(2) . ?
C014 H01A 0.9800 . ?
C014 H01B 0.9800 . ?
C014 H01C 0.9800 . ?
O015 C01Q 1.48(2) . ?
O015 C2DA 1.24(2) . ?
O015 K2 2.885(13) . ?
O016 C3DA 1.40(3) . ?
C017 H3 0.9900 . ?
C017 HA 0.9900 . ?
C018 H4 0.9900 . ?
C018 HB 0.9900 . ?
C018 C01J 1.38(3) . ?
C019 H019 0.9500 . ?
C019 C4 1.415(13) . ?
C019 C01T 1.366(13) . ?
C01A H01D 0.9800 . ?
C01A H01E 0.9800 . ?
C01A H01F 0.9800 . ?
C01B H5 0.9900 . ?
C01B HC 0.9900 . ?
C01B O01S 1.36(6) . ?
C01B C3DA 1.50(6) . ?
C01C H9 0.9900 . ?
C01C HD 0.9900 . ?
C01C C11 1.55(3) . ?
C4 C01P 1.390(13) . ?
C01F H6 0.9900 . ?
C01F HE 0.9900 . ?
C01F C16 1.44(3) . ?
C01G H10 0.9900 . ?
C01G HF 0.9900 . ?
C01G O01X 1.45(2) . ?
C01G C2DA 1.52(3) . ?
C01H H01G 0.9800 . ?
C01H H01H 0.9800 . ?
C01H H01I 0.9800 . ?
C01I H01J 1.0000 . ?
C01I C01K 1.570(14) . ?
C01I C020 1.489(17) . ?
C01J H7 0.9900 . ?
C01J HG 0.9900 . ?
C01K H01K 0.9800 . ?
C01K H01L 0.9800 . ?
C01K H01M 0.9800 . ?
C01L H8 0.9900 . ?
C01L HH 0.9900 . ?
C01L C18 1.70(3) . ?
C01N H01N 0.9500 . ?
C01N C01M 1.3900 . ?
C01N C01D 1.3900 . ?
C01M H01O 0.9500 . ?
C01M C3 1.3900 . ?
C3 C01R 1.3900 . ?
C01R H01R 0.9500 . ?
C01R C00T 1.3900 . ?
C00T H00T 0.9500 . ?
C00T C01D 1.3900 . ?
C01D H01P 0.9500 . ?
C01O H01Q 0.9500 . ?
C01O C01P 1.430(16) . ?
C01O C01Y 1.359(17) . ?
C01P H01S 0.9500 . ?
C01Q H11 0.9900 . ?
C01Q HI 0.9900 . ?
C01Q C38 1.57(3) . ?
C01T H01T 0.9500 . ?
C01T C01Y 1.380(15) . ?
C01U H01U 0.9800 . ?
C01U H01V 0.9800 . ?
C01U H01W 0.9800 . ?
C01V H01X 0.9800 . ?
C01V H01Y 0.9800 . ?
C01V HJ 0.9800 . ?
C01W H01Z 0.9800 . ?
C01W HK 0.9800 . ?
C01W HL 0.9800 . ?
O01X C13 1.44(3) . ?
O01X K2 2.771(12) . ?
C01Y H01 0.9500 . ?
C020 H02A 0.9800 . ?
C020 H02B 0.9800 . ?
C020 H02C 0.9800 . ?
C5 H5A 0.9900 . ?
C5 H5B 0.9900 . ?
C5 Si4 1.834(16) . ?
C0 H0 0.9500 . ?
C0 C1AA 1.38(2) . ?
C0 C2AA 1.39(2) . ?
C00B C2AA 1.433(18) . ?
C00B C00J 1.397(19) . ?
C00B N4 1.417(18) . ?
C1AA H1AA 0.9500 . ?
C1AA C4AA 1.36(2) . ?
C2AA C3AA 1.53(2) . ?
C00J C4AA 1.39(2) . ?
C00J C4DA 1.55(2) . ?
C3AA H3AA 1.0000 . ?
C3AA C6AA 1.53(2) . ?
C3AA C7AA 1.51(2) . ?
C4AA H4AA 0.9500 . ?
C5AA H5AA 0.9800 . ?
C5AA H5AB 0.9800 . ?
C5AA H5AC 0.9800 . ?
C5AA C4DA 1.50(2) . ?
C4DA H4DA 1.0000 . ?
C4DA C8AA 1.59(3) . ?
C6AA H6AA 0.9800 . ?
C6AA H6AB 0.9800 . ?
C6AA H6AC 0.9800 . ?
C7AA H7AA 0.9800 . ?
C7AA H7AB 0.9800 . ?
C7AA H7AC 0.9800 . ?
C8AA H8AA 0.9800 . ?
C8AA H8AB 0.9800 . ?
C8AA H8AC 0.9800 . ?
Si4 N4 1.650(17) . ?
Si4 C8 1.948(15) . ?
Si4 C3BA 1.88(2) . ?
C8 C1BA 1.3900 . ?
C8 C5DA 1.3900 . ?
C1BA H1BA 0.9500 . ?
C1BA C0BA 1.3900 . ?
C0BA H0BA 0.9500 . ?
C0BA C01Z 1.3900 . ?
C01Z H1 0.9500 . ?
C01Z C2BA 1.3900 . ?
C2BA H2BA 0.9500 . ?
C2BA C5DA 1.3900 . ?
C5DA H5DA 0.9500 . ?
C3BA H3BA 0.9800 . ?
C3BA H3BB 0.9800 . ?
C3BA H3BC 0.9800 . ?
Si3 N3 1.720(18) . ?
Si3 C7 1.901(19) . ?
Si3 C6 1.861(19) . ?
Si3 C0AA 1.89(2) . ?
N3 C7DA 1.426(19) . ?
C6DA C7DA 1.361(18) . ?
C6DA C00E 1.52(2) . ?
C6DA C6BA 1.432(18) . ?
C7DA C5BA 1.434(19) . ?
C00E H00J 1.0000 . ?
C00E C9BA 1.53(2) . ?
C00E C7CA 1.54(2) . ?
C4BA H4BA 0.9500 . ?
C4BA C5BA 1.362(19) . ?
C4BA C7BA 1.402(18) . ?
C5BA C2CA 1.472(18) . ?
C6BA H6BA 0.9500 . ?
C6BA C7BA 1.39(2) . ?
C7BA H7BA 0.9500 . ?
C8BA H8BA 0.9500 . ?
C8BA C1CA 1.39(2) . ?
C8BA C6CA 1.49(3) . ?
C9BA H9BA 0.9800 . ?
C9BA H9BB 0.9800 . ?
C9BA H9BC 0.9800 . ?
C7 C4CA 1.38(2) . ?
C7 C6CA 1.43(2) . ?
C6 H6A 0.9800 . ?
C6 H6B 0.9800 . ?
C6 H6C 0.9800 . ?
C0AA H0AA 0.9800 . ?
C0AA H0AB 0.9800 . ?
C0AA H0AC 0.9800 . ?
C1CA H1CA 0.9500 . ?
C1CA C5CA 1.34(3) . ?
C2CA H2CA 1.0000 . ?
C2CA C3CA 1.57(2) . ?
C2CA C0CA 1.48(2) . ?
C3CA H3CA 0.9800 . ?
C3CA H3CB 0.9800 . ?
C3CA H3CC 0.9800 . ?
C4CA H4CA 0.9500 . ?
C4CA C5CA 1.47(3) . ?
C5CA H5CA 0.9500 . ?
C6CA H6CA 0.9500 . ?
C7CA H7CA 0.9800 . ?
C7CA H7CB 0.9800 . ?
C7CA H7CC 0.9800 . ?
C0CA H0CA 0.9800 . ?
C0CA H0CB 0.9800 . ?
C0CA H0CC 0.9800 . ?
C8CA H8CA 0.9900 . ?
C8CA H8CB 0.9900 . ?
C8CA C13 1.52(3) . ?
C9CA H9CA 0.9900 . ?
C9CA H9CB 0.9900 . ?
C9CA C35 1.50(6) . ?
C1DA H1DA 0.9900 . ?
C1DA H1DB 0.9900 . ?
C1DA C0DA 1.53(3) . ?
C0DA H0DA 0.9900 . ?
C0DA H0DB 0.9900 . ?
C11 H11A 0.9900 . ?
C11 H11B 0.9900 . ?
C13 H13A 0.9900 . ?
C13 H13B 0.9900 . ?
C16 H16A 0.9900 . ?
C16 H16B 0.9900 . ?
C2DA H2DA 0.9900 . ?
C2DA H2DB 0.9900 . ?
C18 H18A 0.9900 . ?
C18 H18B 0.9900 . ?
C38 H38A 0.9900 . ?
C38 H38B 0.9900 . ?
C35 H35A 0.9900 . ?
C35 H35B 0.9900 . ?
C3DA H3DA 0.9900 . ?
C3DA H3DB 0.9900 . ?

loop_
_geom_torsion_atom_site_label_1
_geom_torsion_atom_site_label_2
_geom_torsion_atom_site_label_3
_geom_torsion_atom_site_label_4
_geom_torsion
_geom_torsion_site_symmetry_1
_geom_torsion_site_symmetry_2
_geom_torsion_site_symmetry_3
_geom_torsion_site_symmetry_4
_geom_torsion_publ_flag
Mn1 N1 C009 C006 -108.3(16) . . . . ?
Mn1 N1 C009 C00K 72(2) . . . . ?
K1 O00F C018 C01J 34.2(17) . . . . ?
K1 O00F C01F C16 -38(2) . . . . ?
K1 O00Q C01L C18 1(3) . . . . ?
K1 O00Q C16 C01F -53.4(13) . . . . ?
K1 O00Y C017 C013 6(2) . . . . ?
K1 O00Y C18 C01L 15(2) . . . . ?
K1 O012 C01J C018 52.9(18) . . . . ?
K1 O016 C3DA C01B 41(2) . . . . ?
Si1 N1 C009 C006 85.7(17) . . . . ?
Si1 N1 C009 C00K -93.9(16) . . . . ?
Si1 C3 C01R C00T -177.2(7) . . . . ?
Si2 C4 C01P C01O 176.2(11) . . . . ?
N1 Si1 C1 Mn1 1.2(10) . . . . ?
N1 C009 C00K C00G 179.4(13) . . . . ?
N1 C009 C00K C01I -6(2) . . . . ?
C006 C009 C00K C00G 0(2) . . . . ?
C006 C009 C00K C01I 174.2(13) . . . . ?
C006 C00M C00O C00G -0.9(16) . . . . ?
C007 C00C C00R C00I 0(3) . . . . ?
C007 C00H C00L C01A -69(2) . . . . ?
C007 C00H C00L C01H 61(2) . . . . ?
Mn2 C5 Si4 N4 0.3(17) . . . . ?
Mn2 C5 Si4 C8 125.9(11) . . . . ?
Mn2 C5 Si4 C3BA -126.1(15) . . . . ?
Mn2 N3 C7DA C6DA -73(4) . . . . ?
Mn2 N3 C7DA C5BA 98(3) . . . . ?
C009 C006 C00D C00U -124.8(13) . . . . ?
C009 C006 C00D C01U 115.6(13) . . . . ?
C009 C006 C00M C00O -0.3(17) . . . . ?
C009 C00K C01I C01K 130.8(16) . . . . ?
C009 C00K C01I C020 -99.6(19) . . . . ?
C00A C00H C00L C01A 118.7(18) . . . . ?
C00A C00H C00L C01H -111.9(19) . . . . ?
C00A C00I C00R C00C -1.9(19) . . . . ?
C00A C00I C011 C00V -133.2(13) . . . . ?
C00A C00I C011 C01V 107.3(14) . . . . ?
N2 Si2 C4 C019 67.0(10) . . . . ?
N2 Si2 C4 C01P -111.4(11) . . . . ?
N2 C00A C00H C007 -172(2) . . . . ?
N2 C00A C00H C00L 0(3) . . . . ?
N2 C00A C00I C00R 175.9(11) . . . . ?
N2 C00A C00I C011 -6.3(17) . . . . ?
C00C C007 C00H C00A -5(4) . . . . ?
C00C C007 C00H C00L -178(2) . . . . ?
C00D C006 C009 N1 5(2) . . . . ?
C00D C006 C009 C00K -175.4(12) . . . . ?
C00D C006 C00M C00O 176.1(10) . . . . ?
O00E C01C C11 O00N 52(2) . . . . ?
O00F C018 C01J O012 -61(2) . . . . ?
O00F C01F C16 O00Q 63(2) . . . . ?
C00G C00K C01I C01K -54.7(18) . . . . ?
C00G C00K C01I C020 74.9(17) . . . . ?
C00H C007 C00C C00R 3(4) . . . . ?
C00H C00A N2 Mn1 91.5(15) . . . . ?
C00H C00A N2 Si2 -90.6(17) . . . . ?
C00H C00A C00I C00R -0.1(19) . . . . ?
C00H C00A C00I C011 177.7(14) . . . . ?
C00I C00A N2 Mn1 -84.4(12) . . . . ?
C00I C00A N2 Si2 93.5(14) . . . . ?
C00I C00A C00H C007 4(3) . . . . ?
C00I C00A C00H C00L 176.0(15) . . . . ?
O00J C9CA C35 O00E -67(3) . . . . ?
C00K C00G C00O C00M 1.6(17) . . . . ?
C00M C006 C009 N1 -178.7(12) . . . . ?
C00M C006 C009 C00K 0.9(19) . . . . ?
C00M C006 C00D C00U 58.8(14) . . . . ?
C00M C006 C00D C01U -60.9(13) . . . . ?
C00O C00G C00K C009 -1.0(18) . . . . ?
C00O C00G C00K C01I -175.8(11) . . . . ?
C00P C00W O012 K1 -65.1(18) . . . . ?
C00P C00W O012 C01J 172.5(17) . . . . ?
C00P O016 C3DA C01B 178(2) . . . . ?
O00Q C01L C18 O00Y -11(3) . . . . ?
C00R C00I C011 C00V 44.7(16) . . . . ?
C00R C00I C011 C01V -74.8(14) . . . . ?
C2 Si2 N2 Mn1 6.5(13) . . . . ?
C2 Si2 N2 C00A -170.7(11) . . . . ?
C2 Si2 C4 C019 -50.5(12) . . . . ?
C2 Si2 C4 C01P 131.0(12) . . . . ?
C00W C00P O016 K1 -48(2) . . . . ?
C00W C00P O016 C3DA 178.7(15) . . . . ?
C00W O012 C01J C018 176.3(17) . . . . ?
O00Z C8CA C13 O01X 64.4(19) . . . . ?
O00Z C1DA C0DA O00N -57.6(19) . . . . ?
C1 Si1 N1 Mn1 -1.2(10) . . . . ?
C1 Si1 N1 C009 170.0(13) . . . . ?
C011 C00I C00R C00C -179.9(15) . . . . ?
C014 Si1 N1 Mn1 -122.5(7) . . . . ?
C014 Si1 N1 C009 48.7(13) . . . . ?
C014 Si1 C1 Mn1 122.6(8) . . . . ?
O015 C01Q C38 O00J 0(3) . . . . ?
O016 C00P C00W O012 73(2) . . . . ?
C017 O00Y C18 C01L 178.8(17) . . . . ?
C017 C013 O01S K1 -33(2) . . . . ?
C017 C013 O01S C01B -163(3) . . . . ?
C018 O00F C01F C16 179.9(16) . . . . ?
C019 C4 C01P C01O -2.3(16) . . . . ?
C019 C01T C01Y C01O 1.4(18) . . . . ?
C01C O00E C35 C9CA -177(2) . . . . ?
C4 Si2 N2 Mn1 -112.2(10) . . . . ?
C4 Si2 N2 C00A 70.6(12) . . . . ?
C4 C019 C01T C01Y 0.8(15) . . . . ?
C01F O00F C018 C01J 175.3(18) . . . . ?
C01G O01X C13 C8CA -179.6(14) . . . . ?
C01L O00Q C16 C01F 148.1(17) . . . . ?
C01N C01M C3 Si1 177.3(7) . . . . ?
C01N C01M C3 C01R 0.0 . . . . ?
C01M C01N C01D C00T 0.0 . . . . ?
C01M C3 C01R C00T 0.0 . . . . ?
C3 Si1 N1 Mn1 116.9(5) . . . . ?
C3 Si1 N1 C009 -71.9(12) . . . . ?
C3 Si1 C1 Mn1 -119.2(8) . . . . ?
C3 C01R C00T C01D 0.0 . . . . ?
C01R C00T C01D C01N 0.0 . . . . ?
C01D C01N C01M C3 0.0 . . . . ?
C01P C01O C01Y C01T -4(2) . . . . ?
C01Q O015 C2DA C01G 162.5(16) . . . . ?
O01S C013 C017 O00Y 21(3) . . . . ?
O01S C01B C3DA O016 -63(4) . . . . ?
C01T C019 C4 Si2 -178.9(9) . . . . ?
C01T C019 C4 C01P -0.3(15) . . . . ?
C01W Si2 N2 Mn1 129.3(10) . . . . ?
C01W Si2 N2 C00A -47.9(13) . . . . ?
C01W Si2 C4 C019 -169.7(9) . . . . ?
C01W Si2 C4 C01P 11.8(12) . . . . ?
O01X C01G C2DA O015 -28(2) . . . . ?
C01Y C01O C01P C4 4(2) . . . . ?
C5 Si4 N4 Mn2 -0.3(16) . . . . ?
C5 Si4 N4 C00B -175(2) . . . . ?
C0 C1AA C4AA C00J -12(6) . . . . ?
C0 C2AA C3AA C6AA -23(6) . . . . ?
C0 C2AA C3AA C7AA 106(6) . . . . ?
C00B C2AA C3AA C6AA 149(4) . . . . ?
C00B C2AA C3AA C7AA -82(5) . . . . ?
C00B C00J C4AA C1AA 16(4) . . . . ?
C00B C00J C4DA C5AA -136(3) . . . . ?
C00B C00J C4DA C8AA 102(3) . . . . ?
C1AA C0 C2AA C00B 14(9) . . . . ?
C1AA C0 C2AA C3AA -174(4) . . . . ?
C2AA C0 C1AA C4AA -3(8) . . . . ?
C2AA C00B C00J C4AA -5(4) . . . . ?
C2AA C00B C00J C4DA -177(3) . . . . ?
C2AA C00B N4 Mn2 100(6) . . . . ?
C2AA C00B N4 Si4 -93(4) . . . . ?
C00J C00B C2AA C0 -10(7) . . . . ?
C00J C00B C2AA C3AA 178(3) . . . . ?
C00J C00B N4 Mn2 -81(6) . . . . ?
C00J C00B N4 Si4 86(4) . . . . ?
C4AA C00J C4DA C5AA 53(3) . . . . ?
C4AA C00J C4DA C8AA -70(3) . . . . ?
C4DA C00J C4AA C1AA -173(3) . . . . ?
Si4 C8 C1BA C0BA 174.8(16) . . . . ?
Si4 C8 C5DA C2BA -174.9(15) . . . . ?
N4 Mn2 C5 Si4 -0.3(13) . . . . ?
N4 C00B C2AA C0 169(5) . . . . ?
N4 C00B C2AA C3AA -3(5) . . . . ?
N4 C00B C00J C4AA 176(3) . . . . ?
N4 C00B C00J C4DA 4(4) . . . . ?
C8 Si4 N4 Mn2 -122.2(9) . . . . ?
C8 Si4 N4 C00B 63(3) . . . . ?
C8 C1BA C0BA C01Z 0.0 . . . . ?
C1BA C8 C5DA C2BA 0.0 . . . . ?
C1BA C0BA C01Z C2BA 0.0 . . . . ?
C0BA C01Z C2BA C5DA 0.0 . . . . ?
C01Z C2BA C5DA C8 0.0 . . . . ?
C5DA C8 C1BA C0BA 0.0 . . . . ?
C3BA Si4 N4 Mn2 124.5(16) . . . . ?
C3BA Si4 N4 C00B -50(3) . . . . ?
Si3 N3 C7DA C6DA 96(4) . . . . ?
Si3 N3 C7DA C5BA -92(3) . . . . ?
Si3 C7 C4CA C5CA 178(2) . . . . ?
Si3 C7 C6CA C8BA 178.1(18) . . . . ?
N3 Mn2 C5 Si4 -171.6(16) . . . . ?
N3 C7DA C5BA C4BA -166(3) . . . . ?
N3 C7DA C5BA C2CA 10(4) . . . . ?
C6DA C7DA C5BA C4BA 5(5) . . . . ?
C6DA C7DA C5BA C2CA -179(3) . . . . ?
C6DA C6BA C7BA C4BA 4(3) . . . . ?
C7DA C6DA C00E C9BA -156(3) . . . . ?
C7DA C6DA C00E C7CA 85(4) . . . . ?
C7DA C6DA C6BA C7BA -6(4) . . . . ?
C7DA C5BA C2CA C3CA 142(3) . . . . ?
C7DA C5BA C2CA C0CA -91(3) . . . . ?
C00E C6DA C7DA N3 -14(5) . . . . ?
C00E C6DA C7DA C5BA 176(3) . . . . ?
C00E C6DA C6BA C7BA -180(2) . . . . ?
C4BA C5BA C2CA C3CA -43(4) . . . . ?
C4BA C5BA C2CA C0CA 84(3) . . . . ?
C5BA C4BA C7BA C6BA 3(3) . . . . ?
C6BA C6DA C7DA N3 172(3) . . . . ?
C6BA C6DA C7DA C5BA 1(5) . . . . ?
C6BA C6DA C00E C9BA 18(3) . . . . ?
C6BA C6DA C00E C7CA -101(3) . . . . ?
C7BA C4BA C5BA C7DA -7(4) . . . . ?
C7BA C4BA C5BA C2CA 178(2) . . . . ?
C8BA C1CA C5CA C4CA -2(4) . . . . ?
C7 Si3 N3 Mn2 101(2) . . . . ?
C7 Si3 N3 C7DA -63(3) . . . . ?
C7 C4CA C5CA C1CA 3(4) . . . . ?
C6 Si3 N3 Mn2 -15(3) . . . . ?
C6 Si3 N3 C7DA -178(3) . . . . ?
C0AA Si3 N3 Mn2 -133(3) . . . . ?
C0AA Si3 N3 C7DA 63(3) . . . . ?
C1CA C8BA C6CA C7 5(3) . . . . ?
C4CA C7 C6CA C8BA -4(3) . . . . ?
C6CA C8BA C1CA C5CA -1(4) . . . . ?
C6CA C7 C4CA C5CA 0(4) . . . . ?
C8CA O00Z C1DA C0DA 177.4(15) . . . . ?
C9CA O00J C38 C01Q -146.6(19) . . . . ?
C1DA O00Z C8CA C13 172.5(16) . . . . ?
C0DA O00N C11 C01C -178.4(14) . . . . ?
C11 O00N C0DA C1DA -170.8(16) . . . . ?
C16 O00Q C01L C18 154.9(16) . . . . ?
C2DA O015 C01Q C38 -176.2(18) . . . . ?
C2DA C01G O01X C13 169.4(16) . . . . ?
C2DA C01G O01X K2 32.8(18) . . . . ?
C18 O00Y C017 C013 -156.8(17) . . . . ?
C38 O00J C9CA C35 -136(3) . . . . ?
C35 O00E C01C C11 178(2) . . . . ?
C3DA C01B O01S K1 52(4) . . . . ?
C3DA C01B O01S C013 177(3) . . . . ?
K2 O00E C01C C11 -47.0(17) . . . . ?
K2 O00E C35 C9CA 47(3) . . . . ?
K2 O00J C9CA C35 51(3) . . . . ?
K2 O00J C38 C01Q 25(3) . . . . ?
K2 O00N C0DA C1DA 43.4(15) . . . . ?
K2 O00N C11 C01C -33(2) . . . . ?
K2 O00Z C8CA C13 -54.5(16) . . . . ?
K2 O00Z C1DA C0DA 46.3(19) . . . . ?
K2 O015 C01Q C38 -20(2) . . . . ?
K2 O015 C2DA C01G 10(2) . . . . ?
K2 O01X C13 C8CA -42.1(18) . . . . ?

loop_
_twin_individual_id
_twin_individual_mass_fraction_refined
1 0.471(12)
2 0.529(12)
